data_7063795
loop_
_publ_author_name
'Zaitsev, Andrei V.'
'Smol&#x2019;yakov, Alexander F.'
'Kononova, Elena G.'
'Ol'shevskaya, Valentina A.'

_publ_section_title
;
 Novel aza-BODIPY-carborane conjugates: synthesis and characterization
;
_journal_issue 21
_journal_name_full 'New Journal of Chemistry'
_journal_page_first 9035
_journal_page_last 9042
_journal_paper_doi 10.1039/D5NJ01231G
_journal_volume 49
_journal_year 2025
_chemical_formula_moiety 'C H2 Cl2, C36 H34 B21 F10 N3 S2'
_chemical_formula_sum 'C37 H36 B21 Cl2 F10 N3 S2'
_chemical_formula_weight 1074.72
_space_group_crystal_system monoclinic
_space_group_IT_number 14
_space_group_name_Hall '-P 2ybc'
_space_group_name_H-M_alt 'P 1 21/c 1'
_atom_sites_solution_hydrogens geom
_atom_sites_solution_primary dual
_audit_creation_date 2025-02-17
_audit_creation_method
;
Olex2 1.5
(compiled 2024.02.16 svn.r378c4104 for OlexSys, GUI svn.r6928)
;
_audit_update_record
;
2025-02-17 deposited with the CCDC.	2025-04-30 downloaded from the CCDC.
;
_cell_angle_alpha 90
_cell_angle_beta 103.097(2)
_cell_angle_gamma 90
_cell_formula_units_Z 4
_cell_length_a 11.2894(6)
_cell_length_b 30.7788(17)
_cell_length_c 14.4437(8)
_cell_measurement_reflns_used 9047
_cell_measurement_temperature 120
_cell_measurement_theta_max 27.62
_cell_measurement_theta_min 2.18
_cell_volume 4888.3(5)
_computing_cell_refinement 'SAINT V8.40B (?, 2016)'
_computing_data_reduction 'SAINT V8.40B (?, 2016)'
_computing_molecular_graphics 'Olex2 1.5 (Dolomanov et al., 2009)'
_computing_publication_material 'Olex2 1.5 (Dolomanov et al., 2009)'
_computing_structure_refinement 'XL  (Sheldrick, 2008)'
_computing_structure_solution 'SHELXT 2014/4 (Sheldrick, 2014)'
_diffrn_ambient_temperature 120
_diffrn_detector_area_resol_mean 8
_diffrn_measured_fraction_theta_full 1.000
_diffrn_measured_fraction_theta_max 1.000
_diffrn_measurement_device_type 'Bruker APEX-II CCD'
_diffrn_measurement_method '\f and \w scans'
_diffrn_radiation_type MoK\a
_diffrn_radiation_wavelength 0.71073
_diffrn_reflns_av_R_equivalents 0.0547
_diffrn_reflns_av_unetI/netI 0.0411
_diffrn_reflns_Laue_measured_fraction_full 1.000
_diffrn_reflns_Laue_measured_fraction_max 1.000
_diffrn_reflns_limit_h_max 13
_diffrn_reflns_limit_h_min -13
_diffrn_reflns_limit_k_max 37
_diffrn_reflns_limit_k_min -37
_diffrn_reflns_limit_l_max 17
_diffrn_reflns_limit_l_min -17
_diffrn_reflns_number 70733
_diffrn_reflns_point_group_measured_fraction_full 1.000
_diffrn_reflns_point_group_measured_fraction_max 1.000
_diffrn_reflns_theta_full 25.242
_diffrn_reflns_theta_max 25.999
_diffrn_reflns_theta_min 1.592
_diffrn_source_current 30.0
_diffrn_source_power 1.5
_diffrn_source_voltage 50.0
_diffrn_standards_number 0
_exptl_absorpt_coefficient_mu 0.293
_exptl_absorpt_correction_T_max 1.0000
_exptl_absorpt_correction_T_min 0.8258
_exptl_absorpt_correction_type multi-scan
_exptl_absorpt_process_details
;
SADABS-2016/2 (Bruker,2016/2) was used for absorption correction.
wR2(int) was 0.1514 before and 0.0636 after correction.
The Ratio of minimum to maximum transmission is 0.8258.
The \l/2 correction factor is Not present.
;
_exptl_crystal_colour colourless
_exptl_crystal_colour_primary colourless
_exptl_crystal_density_diffrn 1.460
_exptl_crystal_description prism
_exptl_crystal_F_000 2160
_exptl_crystal_size_max 0.28
_exptl_crystal_size_mid 0.22
_exptl_crystal_size_min 0.17
_refine_diff_density_max 1.458
_refine_diff_density_min -1.309
_refine_diff_density_rms 0.097
_refine_ls_extinction_method none
_refine_ls_goodness_of_fit_ref 1.126
_refine_ls_hydrogen_treatment constr
_refine_ls_matrix_type full
_refine_ls_number_parameters 676
_refine_ls_number_reflns 9583
_refine_ls_number_restraints 0
_refine_ls_restrained_S_all 1.126
_refine_ls_R_factor_all 0.0785
_refine_ls_R_factor_gt 0.0666
_refine_ls_shift/su_max 0.002
_refine_ls_shift/su_mean 0.000
_refine_ls_structure_factor_coef Fsqd
_refine_ls_weighting_details 'w=1/[\s^2^(Fo^2^)+(0.1209P)^2^+8.0619P] where P=(Fo^2^+2Fc^2^)/3'
_refine_ls_weighting_scheme calc
_refine_ls_wR_factor_gt 0.2096
_refine_ls_wR_factor_ref 0.2195
_reflns_Friedel_coverage 0.000
_reflns_number_gt 7839
_reflns_number_total 9583
_reflns_threshold_expression 'I > 2\s(I)'
_cod_data_source_file d5nj01231g2.cif
_cod_data_source_block a
_cod_depositor_comments 'Adding full bibliography for 7063795--7063798.cif.'
_cod_database_code 7063795
_shelx_shelxl_version_number 2018/3
_shelx_space_group_comment
;
The symmetry employed for this shelxl refinement is uniquely defined
by the following loop, which should always be used as a source of
symmetry information in preference to the above space-group names.
They are only intended as comments.
;
_shelx_estimated_absorpt_t_max 0.952
_shelx_estimated_absorpt_t_min 0.922
_olex2_refinement_description
;
1. Fixed Uiso
 At 1.2 times of:
  All B(H) groups, All C(H) groups, All C(H,H) groups
2.a Secondary CH2 refined with riding coordinates:
 C1S(H1SA,H1SB)
2.b Aromatic/amide H refined with riding coordinates:
 C8(H8), C11(H11), C14(H14), C15(H15), C16(H16), C17(H17), C18(H18), C20(H20),
 C21(H21), C22(H22), C23(H23), C24(H24)
2.c Boron cage BH refined with riding coordinates:
 C54(H54), C57(H57), C67(H67), C69(H69), B49(H49), B50(H50), B51(H51),
 B52(H52), B53(H53), B55(H55), B56(H56), B58(H58), B59(H59), B62(H62), B63(H63),
  B64(H64), B65(H65), B66(H66), B68(H68), B70(H70), B71(H71), B72(H72)
;
_olex2_submission_special_instructions 'No special instructions were received'

loop_
_space_group_symop_operation_xyz
'x, y, z'
'-x, y+1/2, -z+1/2'
'-x, -y, -z'
'x, -y-1/2, z-1/2'

loop_
_atom_site_label
_atom_site_type_symbol
_atom_site_fract_x
_atom_site_fract_y
_atom_site_fract_z
_atom_site_U_iso_or_equiv
_atom_site_adp_type
_atom_site_occupancy
_atom_site_site_symmetry_order
_atom_site_calc_flag
_atom_site_refinement_flags_posn
_atom_site_refinement_flags_adp
_atom_site_refinement_flags_occupancy
_atom_site_disorder_assembly
_atom_site_disorder_group
Cl2S Cl 0.5700(2) 0.24564(6) 0.81482(13) 0.0965(6) Uani 1 1 d . . . . .
Cl3S Cl 0.47378(14) 0.23082(5) 0.61388(12) 0.0721(4) Uani 1 1 d . . . . .
C1S C 0.5673(7) 0.2617(2) 0.6988(6) 0.089(2) Uani 1 1 d . . . . .
H1SA H 0.540382 0.292383 0.690698 0.106 Uiso 1 1 calc R U . . .
H1SB H 0.650996 0.260276 0.688484 0.106 Uiso 1 1 calc R U . . .
S47 S 0.26215(8) 0.37950(3) 0.60097(6) 0.0302(2) Uani 1 1 d . . . . .
S60 S 0.75775(7) 0.31109(3) 0.52588(7) 0.0282(2) Uani 1 1 d . . . . .
F37 F 0.96486(16) 0.54750(6) 1.02308(13) 0.0229(4) Uani 1 1 d . . . . .
F38 F 0.88623(16) 0.59989(6) 0.91487(13) 0.0199(4) Uani 1 1 d . . . . .
F39 F 0.62460(18) 0.41136(6) 0.87276(15) 0.0290(5) Uani 1 1 d . . . . .
F40 F 0.4961(2) 0.35946(6) 0.74329(15) 0.0309(5) Uani 1 1 d . . . . .
F41 F 0.22386(17) 0.47391(7) 0.63210(15) 0.0321(5) Uani 1 1 d . . . . .
F42 F 0.35415(17) 0.52638(6) 0.76115(15) 0.0281(5) Uani 1 1 d . . . . .
F43 F 0.86702(19) 0.39616(6) 0.83506(13) 0.0266(4) Uani 1 1 d . . . . .
F44 F 0.78823(19) 0.32579(6) 0.73559(15) 0.0305(5) Uani 1 1 d . . . . .
F45 F 0.8568(2) 0.39290(7) 0.45922(15) 0.0382(5) Uani 1 1 d . . . . .
F46 F 0.9303(2) 0.46427(6) 0.55749(14) 0.0313(5) Uani 1 1 d . . . . .
N1 N 0.7614(2) 0.48050(8) 0.82721(18) 0.0166(5) Uani 1 1 d . . . . .
N3 N 0.7564(2) 0.54016(8) 0.93406(18) 0.0164(5) Uani 1 1 d . . . . .
N5 N 0.9298(2) 0.52956(8) 0.85691(17) 0.0147(5) Uani 1 1 d . . . . .
C2 C 0.7054(3) 0.50458(10) 0.8801(2) 0.0174(6) Uani 1 1 d . . . . .
C6 C 0.8689(3) 0.49214(9) 0.8177(2) 0.0153(6) Uani 1 1 d . . . . .
C7 C 0.9333(3) 0.47381(10) 0.7524(2) 0.0177(6) Uani 1 1 d . . . . .
C8 C 1.0267(3) 0.50178(10) 0.7490(2) 0.0194(6) Uani 1 1 d . . . . .
H8 H 1.083113 0.498990 0.709601 0.023 Uiso 1 1 calc R U . . .
C9 C 1.0238(3) 0.53566(10) 0.8151(2) 0.0172(6) Uani 1 1 d . . . . .
C10 C 0.6657(3) 0.55956(10) 0.9676(2) 0.0186(6) Uani 1 1 d . . . . .
C11 C 0.5555(3) 0.53730(10) 0.9330(2) 0.0193(6) Uani 1 1 d . . . . .
H11 H 0.478403 0.544939 0.944146 0.023 Uiso 1 1 calc R U . . .
C12 C 0.5795(3) 0.50236(10) 0.8799(2) 0.0184(6) Uani 1 1 d . . . . .
C13 C 1.1087(3) 0.57246(10) 0.8317(2) 0.0193(6) Uani 1 1 d . . . . .
C14 C 1.1634(3) 0.58738(10) 0.9222(2) 0.0221(7) Uani 1 1 d . . . . .
H14 H 1.144877 0.574340 0.976858 0.027 Uiso 1 1 calc R U . . .
C15 C 1.2457(3) 0.62162(11) 0.9317(3) 0.0260(7) Uani 1 1 d . . . . .
H15 H 1.284213 0.631828 0.993265 0.031 Uiso 1 1 calc R U . . .
C16 C 1.2718(3) 0.64096(11) 0.8519(3) 0.0279(8) Uani 1 1 d . . . . .
H16 H 1.327849 0.664396 0.859087 0.033 Uiso 1 1 calc R U . . .
C17 C 1.2170(3) 0.62643(12) 0.7622(3) 0.0300(8) Uani 1 1 d . . . . .
H17 H 1.234070 0.640123 0.707767 0.036 Uiso 1 1 calc R U . . .
C18 C 1.1367(3) 0.59170(11) 0.7519(2) 0.0252(7) Uani 1 1 d . . . . .
H18 H 1.100686 0.580990 0.690223 0.030 Uiso 1 1 calc R U . . .
C19 C 0.6826(3) 0.59721(10) 1.0306(2) 0.0202(6) Uani 1 1 d . . . . .
C20 C 0.5922(3) 0.62872(11) 1.0182(3) 0.0264(7) Uani 1 1 d . . . . .
H20 H 0.521449 0.625673 0.968549 0.032 Uiso 1 1 calc R U . . .
C21 C 0.6044(4) 0.66459(12) 1.0778(3) 0.0330(8) Uani 1 1 d . . . . .
H21 H 0.542673 0.686173 1.068470 0.040 Uiso 1 1 calc R U . . .
C22 C 0.7072(4) 0.66879(12) 1.1511(3) 0.0323(8) Uani 1 1 d . . . . .
H22 H 0.715962 0.693298 1.192077 0.039 Uiso 1 1 calc R U . . .
C23 C 0.7965(3) 0.63738(12) 1.1644(3) 0.0301(8) Uani 1 1 d . . . . .
H23 H 0.866213 0.640203 1.215099 0.036 Uiso 1 1 calc R U . . .
C24 C 0.7855(3) 0.60181(11) 1.1045(2) 0.0237(7) Uani 1 1 d . . . . .
H24 H 0.848039 0.580512 1.113778 0.028 Uiso 1 1 calc R U . . .
C25 C 0.4971(3) 0.47129(10) 0.8203(2) 0.0195(6) Uani 1 1 d . . . . .
C26 C 0.5269(3) 0.42801(11) 0.8130(2) 0.0214(7) Uani 1 1 d . . . . .
C27 C 0.4580(3) 0.40055(10) 0.7468(2) 0.0231(7) Uani 1 1 d . . . . .
C28 C 0.3535(3) 0.41454(11) 0.6847(2) 0.0233(7) Uani 1 1 d . . . . .
C29 C 0.3216(3) 0.45741(12) 0.6923(2) 0.0235(7) Uani 1 1 d . . . . .
C30 C 0.3900(3) 0.48502(11) 0.7594(2) 0.0209(7) Uani 1 1 d . . . . .
C31 C 0.8977(3) 0.43361(10) 0.6994(2) 0.0185(6) Uani 1 1 d . . . . .
C32 C 0.8963(3) 0.43035(10) 0.6033(2) 0.0219(7) Uani 1 1 d . . . . .
C33 C 0.8576(3) 0.39295(11) 0.5517(2) 0.0249(7) Uani 1 1 d . . . . .
C34 C 0.8187(3) 0.35693(10) 0.5935(2) 0.0228(7) Uani 1 1 d . . . . .
C35 C 0.8226(3) 0.35967(10) 0.6903(2) 0.0207(7) Uani 1 1 d . . . . .
C36 C 0.8614(3) 0.39679(10) 0.7413(2) 0.0193(6) Uani 1 1 d . . . . .
C54 C 0.5232(4) 0.42006(16) 0.4148(3) 0.0448(10) Uani 1 1 d . . . . .
H54 H 0.615339 0.435354 0.425885 0.054 Uiso 1 1 calc R U . . .
C57 C 0.3553(4) 0.35678(15) 0.3162(3) 0.0438(10) Uani 1 1 d . . . . .
H57 H 0.334796 0.330578 0.261036 0.053 Uiso 1 1 calc R U . . .
C67 C 1.0025(4) 0.20693(14) 0.4477(3) 0.0419(10) Uani 1 1 d . . . . .
H67 H 0.993717 0.182495 0.389097 0.050 Uiso 1 1 calc R U . . .
C69 C 1.1421(3) 0.26240(12) 0.5780(3) 0.0351(9) Uani 1 1 d . . . . .
H69 H 1.234381 0.276521 0.607459 0.042 Uiso 1 1 calc R U . . .
B4 B 0.8885(3) 0.55635(11) 0.9366(2) 0.0170(7) Uani 1 1 d . . . . .
B48 B 0.3284(3) 0.38927(12) 0.4956(3) 0.0211(7) Uani 1 1 d . . . . .
B49 B 0.3828(4) 0.34492(13) 0.4384(3) 0.0283(8) Uani 1 1 d . . . . .
H49 H 0.382712 0.310732 0.464911 0.034 Uiso 1 1 calc R U . . .
B50 B 0.4853(3) 0.38434(14) 0.4996(3) 0.0255(8) Uani 1 1 d . . . . .
H50 H 0.552848 0.376043 0.566888 0.031 Uiso 1 1 calc R U . . .
B51 B 0.4160(4) 0.43614(14) 0.4817(3) 0.0281(8) Uani 1 1 d . . . . .
H51 H 0.435609 0.462365 0.536843 0.034 Uiso 1 1 calc R U . . .
B52 B 0.2693(4) 0.42866(14) 0.4071(3) 0.0325(9) Uani 1 1 d . . . . .
H52 H 0.190936 0.450247 0.411547 0.039 Uiso 1 1 calc R U . . .
B53 B 0.2479(4) 0.37247(15) 0.3810(3) 0.0304(9) Uani 1 1 d . . . . .
H53 H 0.155721 0.357097 0.368555 0.036 Uiso 1 1 calc R U . . .
B55 B 0.4922(3) 0.36688(14) 0.3890(3) 0.0249(8) Uani 1 1 d . . . . .
H55 H 0.569872 0.345401 0.382118 0.030 Uiso 1 1 calc R U . . .
B56 B 0.4441(4) 0.40302(17) 0.3018(3) 0.0369(10) Uani 1 1 d . . . . .
H56 H 0.482506 0.407178 0.237323 0.044 Uiso 1 1 calc R U . . .
B58 B 0.2955(4) 0.40727(14) 0.3051(3) 0.0278(9) Uani 1 1 d . . . . .
H58 H 0.229566 0.415355 0.236894 0.033 Uiso 1 1 calc R U . . .
B59 B 0.3904(5) 0.44738(15) 0.3581(3) 0.0377(10) Uani 1 1 d . . . . .
H59 H 0.391916 0.481308 0.330379 0.045 Uiso 1 1 calc R U . . .
B61 B 0.8955(3) 0.27671(12) 0.5331(3) 0.0210(7) Uani 1 1 d . . . . .
B62 B 0.8762(3) 0.22191(12) 0.4946(3) 0.0246(8) Uani 1 1 d . . . . .
H62 H 0.784192 0.207322 0.466550 0.030 Uiso 1 1 calc R U . . .
B63 B 0.9415(4) 0.26033(13) 0.4273(3) 0.0275(8) Uani 1 1 d . . . . .
H63 H 0.893541 0.271695 0.354825 0.033 Uiso 1 1 calc R U . . .
B64 B 1.0337(4) 0.29511(13) 0.5107(3) 0.0311(9) Uani 1 1 d . . . . .
H64 H 1.047993 0.329914 0.493385 0.037 Uiso 1 1 calc R U . . .
B65 B 1.0262(4) 0.27878(14) 0.6275(3) 0.0306(9) Uani 1 1 d . . . . .
H65 H 1.035301 0.302619 0.687299 0.037 Uiso 1 1 calc R U . . .
B66 B 0.9287(4) 0.23353(14) 0.6169(3) 0.0290(9) Uani 1 1 d . . . . .
H66 H 0.871595 0.226564 0.669220 0.035 Uiso 1 1 calc R U . . .
B68 B 1.1005(4) 0.25228(15) 0.4587(4) 0.0371(10) Uani 1 1 d . . . . .
H68 H 1.159381 0.258670 0.407358 0.044 Uiso 1 1 calc R U . . .
B70 B 1.0877(4) 0.22634(15) 0.6460(3) 0.0357(10) Uani 1 1 d . . . . .
H70 H 1.137275 0.214971 0.718020 0.043 Uiso 1 1 calc R U . . .
B71 B 0.9970(3) 0.19527(11) 0.5622(3) 0.0237(8) Uani 1 1 d . . . . .
H71 H 0.984448 0.160445 0.580366 0.028 Uiso 1 1 calc R U . . .
B72 B 1.1339(4) 0.20975(14) 0.5414(3) 0.0335(10) Uani 1 1 d . . . . .
H72 H 1.213324 0.187578 0.544487 0.040 Uiso 1 1 calc R U . . .

loop_
_atom_site_aniso_label
_atom_site_aniso_U_11
_atom_site_aniso_U_22
_atom_site_aniso_U_33
_atom_site_aniso_U_23
_atom_site_aniso_U_13
_atom_site_aniso_U_12
Cl2S 0.1283(16) 0.0727(11) 0.0731(11) -0.0010(8) -0.0094(10) -0.0075(10)
Cl3S 0.0638(8) 0.0631(9) 0.0802(10) -0.0077(7) -0.0030(7) 0.0060(7)
C1S 0.101(5) 0.042(3) 0.137(7) -0.015(4) 0.058(5) -0.016(3)
S47 0.0308(5) 0.0355(5) 0.0274(5) -0.0127(4) 0.0129(4) -0.0192(4)
S60 0.0213(4) 0.0207(4) 0.0370(5) -0.0137(4) -0.0051(3) 0.0036(3)
F37 0.0227(9) 0.0278(10) 0.0158(9) -0.0035(7) -0.0011(7) 0.0015(8)
F38 0.0215(9) 0.0131(9) 0.0261(10) -0.0026(7) 0.0078(7) -0.0012(7)
F39 0.0312(11) 0.0218(10) 0.0309(11) 0.0063(8) 0.0002(9) -0.0032(8)
F40 0.0420(12) 0.0168(10) 0.0363(12) -0.0033(8) 0.0139(9) -0.0054(8)
F41 0.0178(9) 0.0449(13) 0.0311(11) -0.0108(9) 0.0005(8) 0.0024(9)
F42 0.0232(10) 0.0249(10) 0.0356(11) -0.0087(8) 0.0055(8) 0.0036(8)
F43 0.0414(12) 0.0191(10) 0.0180(10) 0.0006(7) 0.0040(8) -0.0001(8)
F44 0.0376(12) 0.0167(10) 0.0353(12) 0.0018(8) 0.0044(9) -0.0043(8)
F45 0.0608(15) 0.0340(12) 0.0207(11) -0.0099(9) 0.0114(10) -0.0038(11)
F46 0.0500(13) 0.0223(10) 0.0253(11) -0.0010(8) 0.0164(9) -0.0071(9)
N1 0.0203(13) 0.0147(12) 0.0141(12) 0.0007(10) 0.0025(10) 0.0000(10)
N3 0.0187(13) 0.0155(12) 0.0150(12) -0.0007(10) 0.0037(10) -0.0024(10)
N5 0.0158(12) 0.0117(12) 0.0155(12) -0.0020(9) 0.0015(10) 0.0008(9)
C2 0.0221(15) 0.0152(14) 0.0142(14) 0.0001(11) 0.0027(12) -0.0028(12)
C6 0.0187(14) 0.0116(14) 0.0140(14) 0.0000(11) 0.0002(11) 0.0001(11)
C7 0.0197(15) 0.0154(15) 0.0165(15) -0.0005(12) 0.0009(12) 0.0033(11)
C8 0.0189(15) 0.0183(15) 0.0211(16) -0.0028(12) 0.0048(12) 0.0015(12)
C9 0.0151(14) 0.0166(15) 0.0190(15) 0.0014(12) 0.0019(11) 0.0012(11)
C10 0.0248(16) 0.0189(15) 0.0133(14) -0.0001(12) 0.0069(12) -0.0015(12)
C11 0.0221(15) 0.0206(15) 0.0175(15) -0.0018(12) 0.0093(12) -0.0038(12)
C12 0.0208(15) 0.0189(15) 0.0165(15) 0.0019(12) 0.0060(12) -0.0046(12)
C13 0.0161(14) 0.0160(15) 0.0255(17) -0.0024(12) 0.0045(12) 0.0013(12)
C14 0.0221(16) 0.0189(16) 0.0237(17) 0.0004(13) 0.0018(13) 0.0023(12)
C15 0.0210(16) 0.0212(17) 0.0314(19) -0.0033(14) -0.0035(14) -0.0001(13)
C16 0.0198(16) 0.0217(17) 0.041(2) -0.0011(15) 0.0042(14) -0.0037(13)
C17 0.0318(19) 0.0270(18) 0.034(2) -0.0005(15) 0.0140(16) -0.0077(15)
C18 0.0254(17) 0.0271(18) 0.0237(17) -0.0048(14) 0.0068(14) -0.0070(14)
C19 0.0243(16) 0.0190(15) 0.0199(16) -0.0034(12) 0.0107(13) -0.0056(12)
C20 0.0304(18) 0.0244(17) 0.0275(18) -0.0008(14) 0.0129(14) -0.0024(14)
C21 0.044(2) 0.0234(18) 0.039(2) -0.0037(16) 0.0240(18) -0.0004(16)
C22 0.047(2) 0.0249(18) 0.031(2) -0.0123(15) 0.0225(17) -0.0129(16)
C23 0.0335(19) 0.036(2) 0.0241(18) -0.0109(15) 0.0124(15) -0.0134(16)
C24 0.0261(17) 0.0277(18) 0.0195(16) -0.0048(13) 0.0095(13) -0.0042(14)
C25 0.0219(15) 0.0198(16) 0.0190(15) -0.0022(12) 0.0095(12) -0.0073(12)
C26 0.0218(16) 0.0212(16) 0.0215(16) 0.0033(13) 0.0055(13) -0.0044(12)
C27 0.0310(17) 0.0172(16) 0.0242(17) -0.0016(13) 0.0131(14) -0.0062(13)
C28 0.0218(16) 0.0288(18) 0.0218(16) -0.0073(14) 0.0102(13) -0.0088(13)
C29 0.0169(15) 0.0319(19) 0.0230(17) -0.0058(14) 0.0076(13) -0.0053(13)
C30 0.0188(15) 0.0213(16) 0.0255(17) -0.0045(13) 0.0110(13) -0.0036(12)
C31 0.0164(14) 0.0150(14) 0.0233(16) -0.0021(12) 0.0029(12) 0.0041(11)
C32 0.0260(16) 0.0183(16) 0.0220(16) -0.0028(13) 0.0068(13) -0.0001(13)
C33 0.0311(18) 0.0240(17) 0.0194(16) -0.0063(13) 0.0053(14) 0.0032(14)
C34 0.0197(15) 0.0170(16) 0.0297(18) -0.0082(13) 0.0012(13) 0.0073(12)
C35 0.0198(15) 0.0138(15) 0.0266(17) 0.0010(12) 0.0011(13) 0.0038(12)
C36 0.0201(15) 0.0172(15) 0.0190(16) 0.0002(12) 0.0009(12) 0.0046(12)
C54 0.040(2) 0.059(3) 0.035(2) 0.002(2) 0.0098(18) -0.012(2)
C57 0.052(3) 0.047(3) 0.033(2) -0.0073(19) 0.0094(19) -0.006(2)
C67 0.037(2) 0.035(2) 0.052(3) -0.0160(19) 0.0065(19) 0.0023(17)
C69 0.0223(17) 0.0254(19) 0.055(3) -0.0119(17) 0.0037(16) -0.0014(14)
B4 0.0189(16) 0.0175(17) 0.0141(16) -0.0027(13) 0.0025(13) -0.0003(13)
B48 0.0201(17) 0.0219(18) 0.0206(18) -0.0014(14) 0.0031(14) -0.0036(14)
B49 0.037(2) 0.0225(19) 0.027(2) 0.0009(16) 0.0123(17) 0.0019(16)
B50 0.0207(18) 0.035(2) 0.0200(18) 0.0045(16) 0.0031(14) 0.0033(15)
B51 0.032(2) 0.026(2) 0.026(2) 0.0026(16) 0.0073(16) -0.0064(16)
B52 0.029(2) 0.031(2) 0.034(2) 0.0061(18) 0.0002(17) 0.0094(17)
B53 0.026(2) 0.039(2) 0.024(2) -0.0036(17) 0.0017(16) -0.0084(17)
B55 0.0244(18) 0.035(2) 0.0177(18) 0.0022(16) 0.0085(15) 0.0062(16)
B56 0.037(2) 0.051(3) 0.022(2) 0.0073(19) 0.0062(18) -0.004(2)
B58 0.0252(19) 0.038(2) 0.0157(18) 0.0072(16) -0.0045(15) 0.0006(16)
B59 0.050(3) 0.031(2) 0.031(2) 0.0108(18) 0.007(2) -0.001(2)
B61 0.0226(17) 0.0146(16) 0.0242(19) -0.0058(14) 0.0020(14) -0.0003(13)
B62 0.0243(18) 0.0147(17) 0.033(2) -0.0041(15) 0.0019(16) -0.0006(14)
B63 0.030(2) 0.025(2) 0.028(2) -0.0049(16) 0.0076(16) -0.0012(16)
B64 0.026(2) 0.0177(18) 0.049(3) -0.0050(17) 0.0068(18) -0.0039(15)
B65 0.0242(19) 0.030(2) 0.032(2) -0.0127(17) -0.0072(16) 0.0055(16)
B66 0.029(2) 0.028(2) 0.029(2) 0.0021(16) 0.0055(16) 0.0060(16)
B68 0.027(2) 0.032(2) 0.054(3) -0.012(2) 0.013(2) -0.0013(17)
B70 0.031(2) 0.034(2) 0.036(2) -0.0048(19) -0.0052(18) 0.0087(18)
B71 0.0184(17) 0.0122(17) 0.038(2) -0.0011(15) 0.0017(15) 0.0027(13)
B72 0.0215(19) 0.026(2) 0.052(3) -0.0132(19) 0.0051(18) 0.0035(16)

loop_
_atom_type_symbol
_atom_type_description
_atom_type_scat_dispersion_real
_atom_type_scat_dispersion_imag
_atom_type_scat_source
C C 0.0033 0.0016 'International Tables Vol C Tables 4.2.6.8 and 6.1.1.4'
H H 0.0000 0.0000 'International Tables Vol C Tables 4.2.6.8 and 6.1.1.4'
B B 0.0013 0.0007 'International Tables Vol C Tables 4.2.6.8 and 6.1.1.4'
Cl Cl 0.1484 0.1585 'International Tables Vol C Tables 4.2.6.8 and 6.1.1.4'
F F 0.0171 0.0103 'International Tables Vol C Tables 4.2.6.8 and 6.1.1.4'
N N 0.0061 0.0033 'International Tables Vol C Tables 4.2.6.8 and 6.1.1.4'
S S 0.1246 0.1234 'International Tables Vol C Tables 4.2.6.8 and 6.1.1.4'

loop_
_geom_angle_atom_site_label_1
_geom_angle_atom_site_label_2
_geom_angle_atom_site_label_3
_geom_angle
_geom_angle_site_symmetry_1
_geom_angle_site_symmetry_3
_geom_angle_publ_flag
Cl2S C1S H1SA 108.8 . . ?
Cl2S C1S H1SB 108.8 . . ?
Cl3S C1S Cl2S 113.9(4) . . ?
Cl3S C1S H1SA 108.8 . . ?
Cl3S C1S H1SB 108.8 . . ?
H1SA C1S H1SB 107.7 . . ?
C28 S47 B48 100.38(16) . . ?
C34 S60 B61 101.95(15) . . ?
C6 N1 C2 119.0(3) . . ?
C2 N3 B4 122.4(3) . . ?
C10 N3 C2 107.1(3) . . ?
C10 N3 B4 129.8(3) . . ?
C6 N5 B4 122.0(2) . . ?
C9 N5 C6 107.4(2) . . ?
C9 N5 B4 130.6(3) . . ?
N1 C2 N3 125.0(3) . . ?
N1 C2 C12 125.4(3) . . ?
N3 C2 C12 109.0(3) . . ?
N1 C6 N5 124.7(3) . . ?
N1 C6 C7 125.9(3) . . ?
N5 C6 C7 108.4(3) . . ?
C6 C7 C31 124.0(3) . . ?
C8 C7 C6 106.6(3) . . ?
C8 C7 C31 129.4(3) . . ?
C7 C8 H8 126.2 . . ?
C7 C8 C9 107.6(3) . . ?
C9 C8 H8 126.2 . . ?
N5 C9 C8 109.9(3) . . ?
N5 C9 C13 125.8(3) . . ?
C8 C9 C13 124.3(3) . . ?
N3 C10 C11 109.5(3) . . ?
N3 C10 C19 124.5(3) . . ?
C11 C10 C19 126.0(3) . . ?
C10 C11 H11 126.1 . . ?
C12 C11 C10 107.8(3) . . ?
C12 C11 H11 126.1 . . ?
C2 C12 C25 122.2(3) . . ?
C11 C12 C2 106.4(3) . . ?
C11 C12 C25 130.8(3) . . ?
C14 C13 C9 122.9(3) . . ?
C14 C13 C18 120.1(3) . . ?
C18 C13 C9 117.0(3) . . ?
C13 C14 H14 120.4 . . ?
C15 C14 C13 119.2(3) . . ?
C15 C14 H14 120.4 . . ?
C14 C15 H15 119.8 . . ?
C16 C15 C14 120.4(3) . . ?
C16 C15 H15 119.8 . . ?
C15 C16 H16 119.7 . . ?
C17 C16 C15 120.5(3) . . ?
C17 C16 H16 119.7 . . ?
C16 C17 H17 120.2 . . ?
C16 C17 C18 119.7(3) . . ?
C18 C17 H17 120.2 . . ?
C13 C18 H18 119.9 . . ?
C17 C18 C13 120.2(3) . . ?
C17 C18 H18 119.9 . . ?
C20 C19 C10 119.1(3) . . ?
C20 C19 C24 119.1(3) . . ?
C24 C19 C10 121.8(3) . . ?
C19 C20 H20 119.7 . . ?
C21 C20 C19 120.6(3) . . ?
C21 C20 H20 119.7 . . ?
C20 C21 H21 120.2 . . ?
C20 C21 C22 119.7(4) . . ?
C22 C21 H21 120.2 . . ?
C21 C22 H22 120.0 . . ?
C23 C22 C21 120.0(3) . . ?
C23 C22 H22 120.0 . . ?
C22 C23 H23 119.7 . . ?
C22 C23 C24 120.6(3) . . ?
C24 C23 H23 119.7 . . ?
C19 C24 H24 120.0 . . ?
C23 C24 C19 120.0(3) . . ?
C23 C24 H24 120.0 . . ?
C26 C25 C12 122.6(3) . . ?
C26 C25 C30 115.8(3) . . ?
C30 C25 C12 121.2(3) . . ?
F39 C26 C25 119.9(3) . . ?
F39 C26 C27 117.8(3) . . ?
C27 C26 C25 122.3(3) . . ?
F40 C27 C26 118.0(3) . . ?
F40 C27 C28 120.3(3) . . ?
C26 C27 C28 121.7(3) . . ?
C27 C28 S47 122.3(3) . . ?
C27 C28 C29 116.6(3) . . ?
C29 C28 S47 121.1(3) . . ?
F41 C29 C28 120.1(3) . . ?
F41 C29 C30 117.9(3) . . ?
C28 C29 C30 121.9(3) . . ?
F42 C30 C25 120.0(3) . . ?
F42 C30 C29 118.3(3) . . ?
C29 C30 C25 121.6(3) . . ?
C32 C31 C7 121.6(3) . . ?
C32 C31 C36 116.0(3) . . ?
C36 C31 C7 122.3(3) . . ?
F46 C32 C31 119.9(3) . . ?
F46 C32 C33 118.2(3) . . ?
C33 C32 C31 121.9(3) . . ?
F45 C33 C32 118.0(3) . . ?
F45 C33 C34 120.4(3) . . ?
C34 C33 C32 121.6(3) . . ?
C33 C34 S60 121.6(3) . . ?
C33 C34 C35 116.7(3) . . ?
C35 C34 S60 121.6(3) . . ?
F44 C35 C34 119.9(3) . . ?
F44 C35 C36 118.6(3) . . ?
C36 C35 C34 121.5(3) . . ?
F43 C36 C31 120.0(3) . . ?
F43 C36 C35 117.7(3) . . ?
C35 C36 C31 122.2(3) . . ?
B50 C54 H54 121.6 . . ?
B50 C54 B51 59.8(2) . . ?
B51 C54 H54 121.9 . . ?
B55 C54 H54 125.1 . . ?
B55 C54 B50 58.9(2) . . ?
B55 C54 B51 104.8(3) . . ?
B55 C54 B56 58.1(3) . . ?
B55 C54 B59 104.4(3) . . ?
B56 C54 H54 121.3 . . ?
B56 C54 B50 107.9(3) . . ?
B56 C54 B51 108.9(3) . . ?
B59 C54 H54 122.3 . . ?
B59 C54 B50 107.9(3) . . ?
B59 C54 B51 60.4(3) . . ?
B59 C54 B56 60.5(3) . . ?
B49 C57 H57 121.7 . . ?
B49 C57 B56 107.9(3) . . ?
B53 C57 H57 121.3 . . ?
B53 C57 B49 60.6(2) . . ?
B53 C57 B56 108.5(3) . . ?
B55 C57 H57 126.0 . . ?
B55 C57 B49 59.0(2) . . ?
B55 C57 B53 105.2(3) . . ?
B55 C57 B56 57.7(2) . . ?
B56 C57 H57 121.6 . . ?
B58 C57 H57 125.6 . . ?
B58 C57 B49 105.2(3) . . ?
B58 C57 B53 59.2(3) . . ?
B58 C57 B55 100.3(3) . . ?
B58 C57 B56 58.4(3) . . ?
B62 C67 H67 121.5 . . ?
B62 C67 B63 60.6(2) . . ?
B63 C67 H67 122.0 . . ?
B68 C67 H67 123.0 . . ?
B68 C67 B62 107.6(3) . . ?
B68 C67 B63 59.8(2) . . ?
B68 C67 B72 59.5(3) . . ?
B71 C67 H67 125.1 . . ?
B71 C67 B62 58.4(2) . . ?
B71 C67 B63 104.9(3) . . ?
B71 C67 B68 103.8(3) . . ?
B71 C67 B72 58.5(2) . . ?
B72 C67 H67 121.8 . . ?
B72 C67 B62 107.6(3) . . ?
B72 C67 B63 107.9(3) . . ?
B64 C69 H69 118.2 . . ?
B65 C69 H69 117.6 . . ?
B65 C69 B64 63.0(2) . . ?
B65 C69 B68 114.6(3) . . ?
B68 C69 H69 118.2 . . ?
B68 C69 B64 62.3(3) . . ?
B70 C69 H69 117.7 . . ?
B70 C69 B64 114.3(3) . . ?
B70 C69 B65 62.3(3) . . ?
B70 C69 B68 114.4(3) . . ?
B70 C69 B72 63.4(3) . . ?
B72 C69 H69 117.9 . . ?
B72 C69 B64 113.8(3) . . ?
B72 C69 B65 114.8(3) . . ?
B72 C69 B68 61.9(3) . . ?
F37 B4 N3 110.9(3) . . ?
F37 B4 N5 109.4(3) . . ?
F38 B4 F37 112.1(3) . . ?
F38 B4 N3 109.7(3) . . ?
F38 B4 N5 109.7(3) . . ?
N3 B4 N5 104.8(2) . . ?
B49 B48 S47 120.0(2) . . ?
B49 B48 B51 108.1(3) . . ?
B49 B48 B52 107.6(3) . . ?
B49 B48 B53 60.0(2) . . ?
B50 B48 S47 122.9(2) . . ?
B50 B48 B49 60.0(2) . . ?
B50 B48 B51 59.8(2) . . ?
B50 B48 B52 107.0(3) . . ?
B50 B48 B53 107.7(3) . . ?
B51 B48 S47 123.8(2) . . ?
B52 B48 S47 122.8(3) . . ?
B52 B48 B51 59.7(2) . . ?
B53 B48 S47 119.9(2) . . ?
B53 B48 B51 108.1(3) . . ?
B53 B48 B52 60.0(2) . . ?
C57 B49 B48 107.8(3) . . ?
C57 B49 H49 121.6 . . ?
C57 B49 B50 107.8(3) . . ?
C57 B49 B53 59.7(2) . . ?
B48 B49 H49 122.4 . . ?
B48 B49 B53 60.0(2) . . ?
B50 B49 B48 59.7(2) . . ?
B50 B49 H49 121.6 . . ?
B50 B49 B53 107.5(3) . . ?
B53 B49 H49 122.8 . . ?
B55 B49 C57 58.4(2) . . ?
B55 B49 B48 104.5(3) . . ?
B55 B49 H49 125.0 . . ?
B55 B49 B50 58.8(2) . . ?
B55 B49 B53 104.0(3) . . ?
C54 B50 B49 108.3(3) . . ?
C54 B50 H50 121.2 . . ?
C54 B50 B51 60.5(2) . . ?
B48 B50 C54 108.8(3) . . ?
B48 B50 B49 60.3(2) . . ?
B48 B50 H50 121.9 . . ?
B48 B50 B51 60.7(2) . . ?
B49 B50 H50 121.1 . . ?
B49 B50 B51 109.1(3) . . ?
B51 B50 H50 121.6 . . ?
B55 B50 C54 58.5(2) . . ?
B55 B50 B48 104.7(3) . . ?
B55 B50 B49 58.6(2) . . ?
B55 B50 H50 125.1 . . ?
B55 B50 B51 105.0(3) . . ?
C54 B51 B48 107.3(3) . . ?
C54 B51 H51 122.5 . . ?
B48 B51 H51 121.9 . . ?
B50 B51 C54 59.8(2) . . ?
B50 B51 B48 59.6(2) . . ?
B50 B51 H51 122.4 . . ?
B50 B51 B52 107.0(3) . . ?
B50 B51 B59 106.8(3) . . ?
B52 B51 C54 106.8(3) . . ?
B52 B51 B48 59.9(2) . . ?
B52 B51 H51 122.2 . . ?
B52 B51 B59 59.9(3) . . ?
B59 B51 C54 59.0(3) . . ?
B59 B51 B48 107.6(3) . . ?
B59 B51 H51 122.3 . . ?
B48 B52 H52 122.4 . . ?
B51 B52 B48 60.4(2) . . ?
B51 B52 H52 122.0 . . ?
B51 B52 B53 108.6(3) . . ?
B53 B52 B48 59.9(2) . . ?
B53 B52 H52 121.2 . . ?
B58 B52 B48 104.4(3) . . ?
B58 B52 B51 104.8(3) . . ?
B58 B52 H52 125.0 . . ?
B58 B52 B53 58.7(2) . . ?
B58 B52 B59 58.6(3) . . ?
B59 B52 B48 108.1(3) . . ?
B59 B52 B51 60.1(2) . . ?
B59 B52 H52 121.4 . . ?
B59 B52 B53 108.2(3) . . ?
C57 B53 B48 107.9(3) . . ?
C57 B53 B49 59.7(2) . . ?
C57 B53 B52 107.7(3) . . ?
C57 B53 H53 121.7 . . ?
B48 B53 B52 60.1(2) . . ?
B48 B53 H53 122.3 . . ?
B49 B53 B48 60.0(2) . . ?
B49 B53 B52 107.8(3) . . ?
B49 B53 H53 122.7 . . ?
B52 B53 H53 121.5 . . ?
B58 B53 C57 58.3(2) . . ?
B58 B53 B48 104.3(3) . . ?
B58 B53 B49 103.8(3) . . ?
B58 B53 B52 58.4(3) . . ?
B58 B53 H53 125.4 . . ?
C54 B55 B49 115.1(3) . . ?
C54 B55 B50 62.7(2) . . ?
C54 B55 H55 117.6 . . ?
C57 B55 C54 115.3(3) . . ?
C57 B55 B49 62.5(2) . . ?
C57 B55 B50 114.3(3) . . ?
C57 B55 H55 117.4 . . ?
B49 B55 B50 62.6(2) . . ?
B49 B55 H55 117.4 . . ?
B50 B55 H55 118.2 . . ?
B56 B55 C54 62.6(3) . . ?
B56 B55 C57 63.9(3) . . ?
B56 B55 B49 115.9(3) . . ?
B56 B55 B50 114.8(3) . . ?
B56 B55 H55 116.9 . . ?
C54 B56 C57 108.2(3) . . ?
C54 B56 H56 121.9 . . ?
C54 B56 B59 59.7(3) . . ?
C57 B56 H56 121.5 . . ?
B55 B56 C54 59.3(3) . . ?
B55 B56 C57 58.5(3) . . ?
B55 B56 H56 125.4 . . ?
B55 B56 B58 100.6(3) . . ?
B55 B56 B59 104.7(3) . . ?
B58 B56 C54 104.4(3) . . ?
B58 B56 C57 58.0(3) . . ?
B58 B56 H56 125.9 . . ?
B58 B56 B59 58.8(3) . . ?
B59 B56 C57 107.7(3) . . ?
B59 B56 H56 122.2 . . ?
C57 B58 B52 114.8(3) . . ?
C57 B58 B53 62.5(3) . . ?
C57 B58 B56 63.5(3) . . ?
C57 B58 H58 117.4 . . ?
C57 B58 B59 115.4(3) . . ?
B52 B58 B53 62.8(3) . . ?
B52 B58 H58 117.7 . . ?
B52 B58 B59 62.8(3) . . ?
B53 B58 H58 117.5 . . ?
B56 B58 B52 115.0(3) . . ?
B56 B58 B53 115.4(3) . . ?
B56 B58 H58 117.2 . . ?
B56 B58 B59 62.7(3) . . ?
B59 B58 B53 115.2(3) . . ?
B59 B58 H58 117.4 . . ?
C54 B59 B51 60.7(2) . . ?
C54 B59 B52 108.2(3) . . ?
C54 B59 B56 59.8(3) . . ?
C54 B59 H59 122.3 . . ?
B51 B59 H59 121.9 . . ?
B52 B59 B51 60.0(2) . . ?
B52 B59 H59 121.4 . . ?
B56 B59 B51 108.5(3) . . ?
B56 B59 B52 108.0(3) . . ?
B56 B59 H59 121.4 . . ?
B58 B59 C54 104.3(3) . . ?
B58 B59 B51 104.7(3) . . ?
B58 B59 B52 58.6(3) . . ?
B58 B59 B56 58.5(3) . . ?
B58 B59 H59 125.1 . . ?
B62 B61 S60 118.7(2) . . ?
B62 B61 B63 60.3(2) . . ?
B62 B61 B66 59.7(2) . . ?
B63 B61 S60 120.7(2) . . ?
B64 B61 S60 124.8(2) . . ?
B64 B61 B62 107.4(3) . . ?
B64 B61 B63 59.6(2) . . ?
B64 B61 B65 60.7(2) . . ?
B64 B61 B66 107.9(3) . . ?
B65 B61 S60 124.2(2) . . ?
B65 B61 B62 107.3(3) . . ?
B65 B61 B63 108.4(3) . . ?
B65 B61 B66 59.5(2) . . ?
B66 B61 S60 120.4(3) . . ?
B66 B61 B63 108.2(3) . . ?
C67 B62 B61 108.4(3) . . ?
C67 B62 H62 121.2 . . ?
C67 B62 B63 60.0(2) . . ?
B61 B62 H62 122.2 . . ?
B61 B62 B63 60.4(2) . . ?
B63 B62 H62 122.0 . . ?
B66 B62 C67 108.5(3) . . ?
B66 B62 B61 60.3(2) . . ?
B66 B62 H62 121.0 . . ?
B66 B62 B63 108.8(3) . . ?
B71 B62 C67 58.9(2) . . ?
B71 B62 B61 104.7(3) . . ?
B71 B62 H62 124.9 . . ?
B71 B62 B63 104.8(3) . . ?
B71 B62 B66 58.6(2) . . ?
C67 B63 B61 107.1(3) . . ?
C67 B63 B62 59.5(2) . . ?
C67 B63 H63 122.0 . . ?
B61 B63 H63 122.4 . . ?
B62 B63 B61 59.3(2) . . ?
B62 B63 H63 122.8 . . ?
B64 B63 C67 107.5(3) . . ?
B64 B63 B61 59.2(2) . . ?
B64 B63 B62 106.4(3) . . ?
B64 B63 H63 122.3 . . ?
B64 B63 B68 60.1(2) . . ?
B68 B63 C67 59.7(2) . . ?
B68 B63 B61 107.1(3) . . ?
B68 B63 B62 106.7(3) . . ?
B68 B63 H63 122.1 . . ?
C69 B64 B61 104.9(3) . . ?
C69 B64 B63 105.5(3) . . ?
C69 B64 H64 124.8 . . ?
C69 B64 B65 58.4(2) . . ?
C69 B64 B68 58.9(3) . . ?
B61 B64 B63 61.2(2) . . ?
B61 B64 H64 121.9 . . ?
B61 B64 B65 60.0(2) . . ?
B61 B64 B68 108.7(3) . . ?
B63 B64 H64 121.4 . . ?
B63 B64 B65 109.2(3) . . ?
B63 B64 B68 60.0(2) . . ?
B65 B64 H64 121.4 . . ?
B68 B64 H64 121.4 . . ?
B68 B64 B65 108.0(3) . . ?
C69 B65 B61 104.6(3) . . ?
C69 B65 B64 58.7(2) . . ?
C69 B65 H65 124.9 . . ?
C69 B65 B66 104.7(3) . . ?
C69 B65 B70 58.4(3) . . ?
B61 B65 B64 59.4(2) . . ?
B61 B65 H65 122.2 . . ?
B64 B65 H65 122.0 . . ?
B66 B65 B61 60.6(2) . . ?
B66 B65 B64 107.7(3) . . ?
B66 B65 H65 122.1 . . ?
B70 B65 B61 108.5(3) . . ?
B70 B65 B64 107.5(3) . . ?
B70 B65 H65 121.4 . . ?
B70 B65 B66 60.2(2) . . ?
B61 B66 H66 122.5 . . ?
B62 B66 B61 60.0(2) . . ?
B62 B66 H66 121.5 . . ?
B65 B66 B61 60.0(2) . . ?
B65 B66 B62 108.0(3) . . ?
B65 B66 H66 122.5 . . ?
B65 B66 B70 59.7(2) . . ?
B70 B66 B61 107.6(3) . . ?
B70 B66 B62 107.8(3) . . ?
B70 B66 H66 121.8 . . ?
B71 B66 B61 104.5(3) . . ?
B71 B66 B62 58.6(2) . . ?
B71 B66 B65 104.4(3) . . ?
B71 B66 H66 124.9 . . ?
B71 B66 B70 58.6(2) . . ?
C67 B68 B63 60.5(2) . . ?
C67 B68 B64 108.0(3) . . ?
C67 B68 H68 122.2 . . ?
C69 B68 C67 105.0(3) . . ?
C69 B68 B63 105.3(3) . . ?
C69 B68 B64 58.8(2) . . ?
C69 B68 H68 124.6 . . ?
C69 B68 B72 58.8(3) . . ?
B63 B68 B64 59.9(2) . . ?
B63 B68 H68 121.7 . . ?
B64 B68 H68 121.6 . . ?
B72 B68 C67 60.3(3) . . ?
B72 B68 B63 109.2(3) . . ?
B72 B68 B64 108.3(3) . . ?
B72 B68 H68 120.9 . . ?
C69 B70 B65 59.3(3) . . ?
C69 B70 B66 105.3(3) . . ?
C69 B70 H70 125.1 . . ?
C69 B70 B71 101.4(3) . . ?
C69 B70 B72 58.7(3) . . ?
B65 B70 B66 60.1(2) . . ?
B65 B70 H70 121.7 . . ?
B65 B70 B72 108.5(3) . . ?
B66 B70 H70 121.9 . . ?
B66 B70 B72 108.2(3) . . ?
B71 B70 B65 104.9(3) . . ?
B71 B70 B66 58.8(2) . . ?
B71 B70 H70 125.5 . . ?
B71 B70 B72 58.5(2) . . ?
B72 B70 H70 121.2 . . ?
C67 B71 H71 117.5 . . ?
B62 B71 C67 62.7(2) . . ?
B62 B71 B66 62.8(2) . . ?
B62 B71 H71 118.0 . . ?
B62 B71 B72 114.5(3) . . ?
B66 B71 C67 115.1(3) . . ?
B66 B71 H71 117.4 . . ?
B66 B71 B72 115.3(3) . . ?
B70 B71 C67 115.1(3) . . ?
B70 B71 B62 114.5(3) . . ?
B70 B71 B66 62.6(2) . . ?
B70 B71 H71 117.5 . . ?
B70 B71 B72 63.3(3) . . ?
B72 B71 C67 62.6(3) . . ?
B72 B71 H71 117.5 . . ?
C67 B72 B70 107.9(3) . . ?
C67 B72 H72 121.7 . . ?
C69 B72 C67 105.2(3) . . ?
C69 B72 B68 59.3(3) . . ?
C69 B72 B70 57.9(3) . . ?
C69 B72 H72 125.6 . . ?
B68 B72 C67 60.2(3) . . ?
B68 B72 B70 107.7(3) . . ?
B68 B72 H72 121.9 . . ?
B70 B72 H72 121.8 . . ?
B71 B72 C67 58.9(2) . . ?
B71 B72 C69 100.5(3) . . ?
B71 B72 B68 104.6(3) . . ?
B71 B72 B70 58.2(2) . . ?
B71 B72 H72 125.8 . . ?

loop_
_geom_bond_atom_site_label_1
_geom_bond_atom_site_label_2
_geom_bond_distance
_geom_bond_site_symmetry_2
_geom_bond_publ_flag
Cl2S C1S 1.742(8) . ?
Cl3S C1S 1.713(7) . ?
C1S H1SA 0.9900 . ?
C1S H1SB 0.9900 . ?
S47 C28 1.767(3) . ?
S47 B48 1.867(4) . ?
S60 C34 1.764(3) . ?
S60 B61 1.864(4) . ?
F37 B4 1.375(4) . ?
F38 B4 1.375(4) . ?
F39 C26 1.339(4) . ?
F40 C27 1.341(4) . ?
F41 C29 1.340(4) . ?
F42 C30 1.338(4) . ?
F43 C36 1.341(4) . ?
F44 C35 1.335(4) . ?
F45 C33 1.334(4) . ?
F46 C32 1.338(4) . ?
N1 C2 1.324(4) . ?
N1 C6 1.303(4) . ?
N3 C2 1.391(4) . ?
N3 C10 1.365(4) . ?
N3 B4 1.566(4) . ?
N5 C6 1.394(4) . ?
N5 C9 1.347(4) . ?
N5 B4 1.570(4) . ?
C2 C12 1.422(4) . ?
C6 C7 1.430(4) . ?
C7 C8 1.370(5) . ?
C7 C31 1.463(4) . ?
C8 H8 0.9500 . ?
C8 C9 1.419(4) . ?
C9 C13 1.468(4) . ?
C10 C11 1.409(4) . ?
C10 C19 1.459(4) . ?
C11 H11 0.9500 . ?
C11 C12 1.383(4) . ?
C12 C25 1.469(4) . ?
C13 C14 1.391(5) . ?
C13 C18 1.395(5) . ?
C14 H14 0.9500 . ?
C14 C15 1.390(5) . ?
C15 H15 0.9500 . ?
C15 C16 1.388(5) . ?
C16 H16 0.9500 . ?
C16 C17 1.377(5) . ?
C17 H17 0.9500 . ?
C17 C18 1.388(5) . ?
C18 H18 0.9500 . ?
C19 C20 1.390(5) . ?
C19 C24 1.396(5) . ?
C20 H20 0.9500 . ?
C20 C21 1.387(5) . ?
C21 H21 0.9500 . ?
C21 C22 1.388(6) . ?
C22 H22 0.9500 . ?
C22 C23 1.379(6) . ?
C23 H23 0.9500 . ?
C23 C24 1.383(5) . ?
C24 H24 0.9500 . ?
C25 C26 1.384(5) . ?
C25 C30 1.390(5) . ?
C26 C27 1.377(5) . ?
C27 C28 1.380(5) . ?
C28 C29 1.379(5) . ?
C29 C30 1.385(5) . ?
C31 C32 1.389(5) . ?
C31 C36 1.390(5) . ?
C32 C33 1.387(5) . ?
C33 C34 1.381(5) . ?
C34 C35 1.392(5) . ?
C35 C36 1.376(5) . ?
C54 H54 1.1200 . ?
C54 B50 1.769(6) . ?
C54 B51 1.781(6) . ?
C54 B55 1.697(6) . ?
C54 B56 1.754(6) . ?
C54 B59 1.751(7) . ?
C57 H57 1.1200 . ?
C57 B49 1.760(6) . ?
C57 B53 1.760(6) . ?
C57 B55 1.690(6) . ?
C57 B56 1.780(7) . ?
C57 B58 1.687(6) . ?
C67 H67 1.1200 . ?
C67 B62 1.772(6) . ?
C67 B63 1.780(6) . ?
C67 B68 1.766(6) . ?
C67 B71 1.707(6) . ?
C67 B72 1.769(6) . ?
C69 H69 1.1200 . ?
C69 B64 1.708(6) . ?
C69 B65 1.703(6) . ?
C69 B68 1.709(7) . ?
C69 B70 1.687(7) . ?
C69 B72 1.701(5) . ?
B48 B49 1.775(5) . ?
B48 B50 1.766(5) . ?
B48 B51 1.786(5) . ?
B48 B52 1.778(6) . ?
B48 B53 1.774(5) . ?
B49 H49 1.1200 . ?
B49 B50 1.770(6) . ?
B49 B53 1.775(6) . ?
B49 B55 1.701(5) . ?
B50 H50 1.1200 . ?
B50 B51 1.769(6) . ?
B50 B55 1.705(5) . ?
B51 H51 1.1200 . ?
B51 B52 1.774(6) . ?
B51 B59 1.776(6) . ?
B52 H52 1.1200 . ?
B52 B53 1.775(6) . ?
B52 B58 1.700(6) . ?
B52 B59 1.772(7) . ?
B53 H53 1.1200 . ?
B53 B58 1.705(6) . ?
B55 H55 1.1200 . ?
B55 B56 1.675(6) . ?
B56 H56 1.1200 . ?
B56 B58 1.694(6) . ?
B56 B59 1.766(7) . ?
B58 H58 1.1200 . ?
B58 B59 1.699(6) . ?
B59 H59 1.1200 . ?
B61 B62 1.774(5) . ?
B61 B63 1.794(5) . ?
B61 B64 1.757(6) . ?
B61 B65 1.769(5) . ?
B61 B66 1.779(6) . ?
B62 H62 1.1200 . ?
B62 B63 1.791(6) . ?
B62 B66 1.768(6) . ?
B62 B71 1.698(5) . ?
B63 H63 1.1200 . ?
B63 B64 1.764(6) . ?
B63 B68 1.767(6) . ?
B64 H64 1.1200 . ?
B64 B65 1.781(7) . ?
B64 B68 1.768(6) . ?
B65 H65 1.1200 . ?
B65 B66 1.760(6) . ?
B65 B70 1.754(6) . ?
B66 H66 1.1200 . ?
B66 B70 1.762(6) . ?
B66 B71 1.697(5) . ?
B68 H68 1.1200 . ?
B68 B72 1.754(7) . ?
B70 H70 1.1200 . ?
B70 B71 1.693(6) . ?
B70 B72 1.780(7) . ?
B71 H71 1.1200 . ?
B71 B72 1.699(6) . ?
B72 H72 1.1200 . ?

loop_
_geom_torsion_atom_site_label_1
_geom_torsion_atom_site_label_2
_geom_torsion_atom_site_label_3
_geom_torsion_atom_site_label_4
_geom_torsion
_geom_torsion_site_symmetry_1
_geom_torsion_site_symmetry_2
_geom_torsion_site_symmetry_3
_geom_torsion_site_symmetry_4
_geom_torsion_publ_flag
S47 C28 C29 F41 -4.0(4) . . . . ?
S47 C28 C29 C30 178.0(3) . . . . ?
S47 B48 B49 C57 146.4(3) . . . . ?
S47 B48 B49 B50 -113.0(3) . . . . ?
S47 B48 B49 B53 109.3(3) . . . . ?
S47 B48 B49 B55 -152.7(2) . . . . ?
S47 B48 B50 C54 -150.9(3) . . . . ?
S47 B48 B50 B49 108.3(3) . . . . ?
S47 B48 B50 B51 -112.9(3) . . . . ?
S47 B48 B50 B55 147.9(3) . . . . ?
S47 B48 B51 C54 148.9(3) . . . . ?
S47 B48 B51 B50 111.5(3) . . . . ?
S47 B48 B51 B52 -111.3(3) . . . . ?
S47 B48 B51 B59 -149.0(3) . . . . ?
S47 B48 B52 B51 112.9(3) . . . . ?
S47 B48 B52 B53 -108.2(3) . . . . ?
S47 B48 B52 B58 -148.0(3) . . . . ?
S47 B48 B52 B59 150.8(3) . . . . ?
S47 B48 B53 C57 -146.6(3) . . . . ?
S47 B48 B53 B49 -109.6(3) . . . . ?
S47 B48 B53 B52 112.9(3) . . . . ?
S47 B48 B53 B58 152.6(3) . . . . ?
S60 C34 C35 F44 5.1(4) . . . . ?
S60 C34 C35 C36 -174.8(2) . . . . ?
S60 B61 B62 C67 148.3(3) . . . . ?
S60 B61 B62 B63 111.0(3) . . . . ?
S60 B61 B62 B66 -110.4(3) . . . . ?
S60 B61 B62 B71 -150.1(3) . . . . ?
S60 B61 B63 C67 -144.5(3) . . . . ?
S60 B61 B63 B62 -107.7(3) . . . . ?
S60 B61 B63 B64 114.9(3) . . . . ?
S60 B61 B63 B68 152.7(3) . . . . ?
S60 B61 B64 C69 152.0(3) . . . . ?
S60 B61 B64 B63 -108.2(3) . . . . ?
S60 B61 B64 B65 113.2(3) . . . . ?
S60 B61 B64 B68 -146.4(3) . . . . ?
S60 B61 B65 C69 -153.1(3) . . . . ?
S60 B61 B65 B64 -114.2(3) . . . . ?
S60 B61 B65 B66 108.1(3) . . . . ?
S60 B61 B65 B70 145.9(3) . . . . ?
S60 B61 B66 B62 107.6(3) . . . . ?
S60 B61 B66 B65 -114.2(3) . . . . ?
S60 B61 B66 B70 -151.6(3) . . . . ?
S60 B61 B66 B71 147.3(2) . . . . ?
F39 C26 C27 F40 -3.1(4) . . . . ?
F39 C26 C27 C28 177.6(3) . . . . ?
F40 C27 C28 S47 2.1(4) . . . . ?
F40 C27 C28 C29 -179.3(3) . . . . ?
F41 C29 C30 F42 0.8(4) . . . . ?
F41 C29 C30 C25 -175.7(3) . . . . ?
F44 C35 C36 F43 2.6(4) . . . . ?
F44 C35 C36 C31 -179.4(3) . . . . ?
F45 C33 C34 S60 -4.1(5) . . . . ?
F45 C33 C34 C35 179.9(3) . . . . ?
F46 C32 C33 F45 0.2(5) . . . . ?
F46 C32 C33 C34 -178.6(3) . . . . ?
N1 C2 C12 C11 -170.5(3) . . . . ?
N1 C2 C12 C25 1.4(5) . . . . ?
N1 C6 C7 C8 165.6(3) . . . . ?
N1 C6 C7 C31 -12.3(5) . . . . ?
N3 C2 C12 C11 0.9(3) . . . . ?
N3 C2 C12 C25 172.9(3) . . . . ?
N3 C10 C11 C12 2.3(4) . . . . ?
N3 C10 C19 C20 142.6(3) . . . . ?
N3 C10 C19 C24 -39.2(5) . . . . ?
N5 C6 C7 C8 -3.7(3) . . . . ?
N5 C6 C7 C31 178.4(3) . . . . ?
N5 C9 C13 C14 46.8(5) . . . . ?
N5 C9 C13 C18 -135.3(3) . . . . ?
C2 N1 C6 N5 -2.3(4) . . . . ?
C2 N1 C6 C7 -169.9(3) . . . . ?
C2 N3 C10 C11 -1.7(3) . . . . ?
C2 N3 C10 C19 177.5(3) . . . . ?
C2 N3 B4 F37 -109.0(3) . . . . ?
C2 N3 B4 F38 126.7(3) . . . . ?
C2 N3 B4 N5 9.0(4) . . . . ?
C2 C12 C25 C26 45.4(4) . . . . ?
C2 C12 C25 C30 -127.1(3) . . . . ?
C6 N1 C2 N3 -5.6(5) . . . . ?
C6 N1 C2 C12 164.5(3) . . . . ?
C6 N5 C9 C8 -1.1(3) . . . . ?
C6 N5 C9 C13 176.9(3) . . . . ?
C6 N5 B4 F37 102.9(3) . . . . ?
C6 N5 B4 F38 -133.7(3) . . . . ?
C6 N5 B4 N3 -16.0(4) . . . . ?
C6 C7 C8 C9 3.0(3) . . . . ?
C6 C7 C31 C32 135.3(3) . . . . ?
C6 C7 C31 C36 -43.5(4) . . . . ?
C7 C8 C9 N5 -1.3(4) . . . . ?
C7 C8 C9 C13 -179.3(3) . . . . ?
C7 C31 C32 F46 1.3(5) . . . . ?
C7 C31 C32 C33 -177.1(3) . . . . ?
C7 C31 C36 F43 -5.2(4) . . . . ?
C7 C31 C36 C35 176.9(3) . . . . ?
C8 C7 C31 C32 -42.0(5) . . . . ?
C8 C7 C31 C36 139.1(3) . . . . ?
C8 C9 C13 C14 -135.6(3) . . . . ?
C8 C9 C13 C18 42.4(4) . . . . ?
C9 N5 C6 N1 -166.5(3) . . . . ?
C9 N5 C6 C7 2.9(3) . . . . ?
C9 N5 B4 F37 -75.8(4) . . . . ?
C9 N5 B4 F38 47.6(4) . . . . ?
C9 N5 B4 N3 165.3(3) . . . . ?
C9 C13 C14 C15 178.1(3) . . . . ?
C9 C13 C18 C17 -179.5(3) . . . . ?
C10 N3 C2 N1 172.0(3) . . . . ?
C10 N3 C2 C12 0.5(3) . . . . ?
C10 N3 B4 F37 82.2(4) . . . . ?
C10 N3 B4 F38 -42.1(4) . . . . ?
C10 N3 B4 N5 -159.8(3) . . . . ?
C10 C11 C12 C2 -1.9(3) . . . . ?
C10 C11 C12 C25 -173.0(3) . . . . ?
C10 C19 C20 C21 179.0(3) . . . . ?
C10 C19 C24 C23 -178.2(3) . . . . ?
C11 C10 C19 C20 -38.3(5) . . . . ?
C11 C10 C19 C24 139.9(3) . . . . ?
C11 C12 C25 C26 -144.7(3) . . . . ?
C11 C12 C25 C30 42.8(5) . . . . ?
C12 C25 C26 F39 11.1(5) . . . . ?
C12 C25 C26 C27 -170.1(3) . . . . ?
C12 C25 C30 F42 -6.8(5) . . . . ?
C12 C25 C30 C29 169.7(3) . . . . ?
C13 C14 C15 C16 0.7(5) . . . . ?
C14 C13 C18 C17 -1.5(5) . . . . ?
C14 C15 C16 C17 -0.2(5) . . . . ?
C15 C16 C17 C18 -1.1(6) . . . . ?
C16 C17 C18 C13 2.0(5) . . . . ?
C18 C13 C14 C15 0.2(5) . . . . ?
C19 C10 C11 C12 -176.9(3) . . . . ?
C19 C20 C21 C22 -0.7(5) . . . . ?
C20 C19 C24 C23 0.0(5) . . . . ?
C20 C21 C22 C23 0.0(5) . . . . ?
C21 C22 C23 C24 0.8(5) . . . . ?
C22 C23 C24 C19 -0.8(5) . . . . ?
C24 C19 C20 C21 0.7(5) . . . . ?
C25 C26 C27 F40 178.1(3) . . . . ?
C25 C26 C27 C28 -1.2(5) . . . . ?
C26 C25 C30 F42 -179.7(3) . . . . ?
C26 C25 C30 C29 -3.3(5) . . . . ?
C26 C27 C28 S47 -178.6(3) . . . . ?
C26 C27 C28 C29 0.0(5) . . . . ?
C27 C28 C29 F41 177.4(3) . . . . ?
C27 C28 C29 C30 -0.6(5) . . . . ?
C28 S47 B48 B49 124.9(3) . . . . ?
C28 S47 B48 B50 53.3(3) . . . . ?
C28 S47 B48 B51 -19.9(3) . . . . ?
C28 S47 B48 B52 -93.0(3) . . . . ?
C28 S47 B48 B53 -164.5(3) . . . . ?
C28 C29 C30 F42 178.8(3) . . . . ?
C28 C29 C30 C25 2.4(5) . . . . ?
C30 C25 C26 F39 -176.0(3) . . . . ?
C30 C25 C26 C27 2.8(5) . . . . ?
C31 C7 C8 C9 -179.2(3) . . . . ?
C31 C32 C33 F45 178.6(3) . . . . ?
C31 C32 C33 C34 -0.2(5) . . . . ?
C32 C31 C36 F43 175.9(3) . . . . ?
C32 C31 C36 C35 -1.9(5) . . . . ?
C32 C33 C34 S60 174.7(3) . . . . ?
C32 C33 C34 C35 -1.3(5) . . . . ?
C33 C34 C35 F44 -178.9(3) . . . . ?
C33 C34 C35 C36 1.1(5) . . . . ?
C34 S60 B61 B62 168.0(3) . . . . ?
C34 S60 B61 B63 -121.4(3) . . . . ?
C34 S60 B61 B64 -49.1(3) . . . . ?
C34 S60 B61 B65 26.5(3) . . . . ?
C34 S60 B61 B66 98.2(3) . . . . ?
C34 C35 C36 F43 -177.4(3) . . . . ?
C34 C35 C36 C31 0.5(5) . . . . ?
C36 C31 C32 F46 -179.8(3) . . . . ?
C36 C31 C32 C33 1.8(5) . . . . ?
C54 B50 B51 B48 137.9(3) . . . . ?
C54 B50 B51 B52 99.9(3) . . . . ?
C54 B50 B51 B59 37.0(3) . . . . ?
C54 B50 B55 C57 -107.2(4) . . . . ?
C54 B50 B55 B49 -143.6(3) . . . . ?
C54 B50 B55 B56 -36.0(3) . . . . ?
C54 B51 B52 B48 100.6(3) . . . . ?
C54 B51 B52 B53 63.7(4) . . . . ?
C54 B51 B52 B58 2.3(4) . . . . ?
C54 B51 B52 B59 -37.1(3) . . . . ?
C54 B51 B59 B52 137.7(3) . . . . ?
C54 B51 B59 B56 37.2(3) . . . . ?
C54 B51 B59 B58 98.4(3) . . . . ?
C54 B55 B56 C57 -142.2(3) . . . . ?
C54 B55 B56 B58 -100.6(3) . . . . ?
C54 B55 B56 B59 -40.3(3) . . . . ?
C54 B56 B58 C57 -102.7(3) . . . . ?
C54 B56 B58 B52 3.9(4) . . . . ?
C54 B56 B58 B53 -66.5(4) . . . . ?
C54 B56 B58 B59 40.1(3) . . . . ?
C54 B56 B59 B51 -37.5(3) . . . . ?
C54 B56 B59 B52 -101.1(3) . . . . ?
C54 B56 B59 B58 -133.8(3) . . . . ?
C57 B49 B50 C54 -1.0(4) . . . . ?
C57 B49 B50 B48 100.7(3) . . . . ?
C57 B49 B50 B51 63.2(4) . . . . ?
C57 B49 B50 B55 -33.1(3) . . . . ?
C57 B49 B53 B48 -138.4(3) . . . . ?
C57 B49 B53 B52 -100.5(3) . . . . ?
C57 B49 B53 B58 -39.6(3) . . . . ?
C57 B49 B55 C54 106.8(4) . . . . ?
C57 B49 B55 B50 142.4(3) . . . . ?
C57 B49 B55 B56 36.5(3) . . . . ?
C57 B53 B58 B52 -143.0(3) . . . . ?
C57 B53 B58 B56 -36.6(3) . . . . ?
C57 B53 B58 B59 -106.8(4) . . . . ?
C57 B55 B56 C54 142.2(3) . . . . ?
C57 B55 B56 B58 41.7(3) . . . . ?
C57 B55 B56 B59 101.9(3) . . . . ?
C57 B56 B58 B52 106.5(4) . . . . ?
C57 B56 B58 B53 36.2(3) . . . . ?
C57 B56 B58 B59 142.7(3) . . . . ?
C57 B56 B59 C54 101.1(3) . . . . ?
C57 B56 B59 B51 63.6(4) . . . . ?
C57 B56 B59 B52 0.1(4) . . . . ?
C57 B56 B59 B58 -32.6(3) . . . . ?
C57 B58 B59 C54 -3.3(4) . . . . ?
C57 B58 B59 B51 -66.1(4) . . . . ?
C57 B58 B59 B52 -106.1(3) . . . . ?
C57 B58 B59 B56 36.9(3) . . . . ?
C67 B62 B63 B61 -138.3(3) . . . . ?
C67 B62 B63 B64 -101.0(3) . . . . ?
C67 B62 B63 B68 -38.0(3) . . . . ?
C67 B62 B66 B61 101.0(3) . . . . ?
C67 B62 B66 B65 63.7(3) . . . . ?
C67 B62 B66 B70 0.6(4) . . . . ?
C67 B62 B66 B71 -32.6(3) . . . . ?
C67 B62 B71 B66 143.4(3) . . . . ?
C67 B62 B71 B70 106.8(4) . . . . ?
C67 B62 B71 B72 36.4(3) . . . . ?
C67 B63 B64 C69 -1.1(4) . . . . ?
C67 B63 B64 B61 -99.8(3) . . . . ?
C67 B63 B64 B65 -62.5(4) . . . . ?
C67 B63 B64 B68 37.7(3) . . . . ?
C67 B63 B68 C69 -98.8(3) . . . . ?
C67 B63 B68 B64 -137.5(3) . . . . ?
C67 B63 B68 B72 -37.0(3) . . . . ?
C67 B68 B72 C69 -133.8(3) . . . . ?
C67 B68 B72 B70 -100.9(3) . . . . ?
C67 B68 B72 B71 -40.1(3) . . . . ?
C67 B71 B72 C69 101.5(3) . . . . ?
C67 B71 B72 B68 40.7(3) . . . . ?
C67 B71 B72 B70 142.8(3) . . . . ?
C69 B64 B65 B61 -134.7(3) . . . . ?
C69 B64 B65 B66 -96.8(3) . . . . ?
C69 B64 B65 B70 -33.3(3) . . . . ?
C69 B64 B68 C67 97.0(4) . . . . ?
C69 B64 B68 B63 135.1(3) . . . . ?
C69 B64 B68 B72 33.1(3) . . . . ?
C69 B65 B66 B61 -98.7(3) . . . . ?
C69 B65 B66 B62 -61.3(3) . . . . ?
C69 B65 B66 B70 39.2(3) . . . . ?
C69 B65 B66 B71 -0.1(4) . . . . ?
C69 B65 B70 B66 -134.1(3) . . . . ?
C69 B65 B70 B71 -94.6(3) . . . . ?
C69 B65 B70 B72 -33.3(3) . . . . ?
C69 B68 B72 C67 133.8(3) . . . . ?
C69 B68 B72 B70 32.9(3) . . . . ?
C69 B68 B72 B71 93.7(3) . . . . ?
C69 B70 B71 C67 5.5(4) . . . . ?
C69 B70 B71 B62 -64.5(4) . . . . ?
C69 B70 B71 B66 -101.1(3) . . . . ?
C69 B70 B71 B72 41.8(3) . . . . ?
C69 B70 B72 C67 -97.0(3) . . . . ?
C69 B70 B72 B68 -33.5(3) . . . . ?
C69 B70 B72 B71 -130.0(3) . . . . ?
B4 N3 C2 N1 1.0(5) . . . . ?
B4 N3 C2 C12 -170.5(3) . . . . ?
B4 N3 C10 C11 168.3(3) . . . . ?
B4 N3 C10 C19 -12.4(5) . . . . ?
B4 N5 C6 N1 14.5(4) . . . . ?
B4 N5 C6 C7 -176.0(3) . . . . ?
B4 N5 C9 C8 177.8(3) . . . . ?
B4 N5 C9 C13 -4.3(5) . . . . ?
B48 S47 C28 C27 -92.9(3) . . . . ?
B48 S47 C28 C29 88.5(3) . . . . ?
B48 B49 B50 C54 -101.6(3) . . . . ?
B48 B49 B50 B51 -37.4(3) . . . . ?
B48 B49 B50 B55 -133.8(3) . . . . ?
B48 B49 B53 C57 138.4(3) . . . . ?
B48 B49 B53 B52 37.9(3) . . . . ?
B48 B49 B53 B58 98.8(3) . . . . ?
B48 B49 B55 C54 4.5(4) . . . . ?
B48 B49 B55 C57 -102.3(3) . . . . ?
B48 B49 B55 B50 40.1(3) . . . . ?
B48 B49 B55 B56 -65.8(4) . . . . ?
B48 B50 B51 C54 -137.9(3) . . . . ?
B48 B50 B51 B52 -38.0(3) . . . . ?
B48 B50 B51 B59 -100.9(3) . . . . ?
B48 B50 B55 C54 103.2(3) . . . . ?
B48 B50 B55 C57 -3.9(4) . . . . ?
B48 B50 B55 B49 -40.4(3) . . . . ?
B48 B50 B55 B56 67.2(4) . . . . ?
B48 B51 B52 B53 -36.9(3) . . . . ?
B48 B51 B52 B58 -98.3(3) . . . . ?
B48 B51 B52 B59 -137.7(3) . . . . ?
B48 B51 B59 C54 -100.0(3) . . . . ?
B48 B51 B59 B52 37.7(3) . . . . ?
B48 B51 B59 B56 -62.8(4) . . . . ?
B48 B51 B59 B58 -1.6(4) . . . . ?
B48 B52 B53 C57 -100.9(3) . . . . ?
B48 B52 B53 B49 -37.9(3) . . . . ?
B48 B52 B53 B58 -133.4(3) . . . . ?
B48 B52 B58 C57 4.4(4) . . . . ?
B48 B52 B58 B53 40.4(3) . . . . ?
B48 B52 B58 B56 -66.5(4) . . . . ?
B48 B52 B58 B59 -102.7(3) . . . . ?
B48 B52 B59 C54 0.1(4) . . . . ?
B48 B52 B59 B51 -38.0(3) . . . . ?
B48 B52 B59 B56 63.4(4) . . . . ?
B48 B52 B59 B58 96.1(3) . . . . ?
B48 B53 B58 C57 102.4(3) . . . . ?
B48 B53 B58 B52 -40.5(3) . . . . ?
B48 B53 B58 B56 65.8(4) . . . . ?
B48 B53 B58 B59 -4.4(4) . . . . ?
B49 C57 B53 B48 37.2(3) . . . . ?
B49 C57 B53 B52 100.7(3) . . . . ?
B49 C57 B53 B58 133.3(3) . . . . ?
B49 C57 B55 C54 -106.4(3) . . . . ?
B49 C57 B55 B50 -36.5(3) . . . . ?
B49 C57 B55 B56 -143.4(3) . . . . ?
B49 C57 B56 C54 -1.2(4) . . . . ?
B49 C57 B56 B55 32.5(3) . . . . ?
B49 C57 B56 B58 -97.2(3) . . . . ?
B49 C57 B56 B59 -64.3(4) . . . . ?
B49 C57 B58 B52 -4.9(4) . . . . ?
B49 C57 B58 B53 -41.1(3) . . . . ?
B49 C57 B58 B56 101.9(3) . . . . ?
B49 C57 B58 B59 65.4(4) . . . . ?
B49 B48 B50 C54 100.8(3) . . . . ?
B49 B48 B50 B51 138.8(3) . . . . ?
B49 B48 B50 B55 39.6(3) . . . . ?
B49 B48 B51 C54 0.5(4) . . . . ?
B49 B48 B51 B50 -36.9(3) . . . . ?
B49 B48 B51 B52 100.3(3) . . . . ?
B49 B48 B51 B59 62.6(4) . . . . ?
B49 B48 B52 B51 -101.0(3) . . . . ?
B49 B48 B52 B53 37.8(3) . . . . ?
B49 B48 B52 B58 -2.0(4) . . . . ?
B49 B48 B52 B59 -63.1(4) . . . . ?
B49 B48 B53 C57 -37.1(3) . . . . ?
B49 B48 B53 B52 -137.5(3) . . . . ?
B49 B48 B53 B58 -97.8(3) . . . . ?
B49 B50 B51 C54 -100.6(3) . . . . ?
B49 B50 B51 B48 37.3(3) . . . . ?
B49 B50 B51 B52 -0.7(4) . . . . ?
B49 B50 B51 B59 -63.6(4) . . . . ?
B49 B50 B55 C54 143.6(3) . . . . ?
B49 B50 B55 C57 36.5(3) . . . . ?
B49 B50 B55 B56 107.6(3) . . . . ?
B49 B53 B58 C57 40.4(3) . . . . ?
B49 B53 B58 B52 -102.6(3) . . . . ?
B49 B53 B58 B56 3.8(4) . . . . ?
B49 B53 B58 B59 -66.5(4) . . . . ?
B49 B55 B56 C54 106.2(3) . . . . ?
B49 B55 B56 C57 -36.0(3) . . . . ?
B49 B55 B56 B58 5.7(4) . . . . ?
B49 B55 B56 B59 65.9(4) . . . . ?
B50 C54 B51 B48 -37.3(3) . . . . ?
B50 C54 B51 B52 -100.3(3) . . . . ?
B50 C54 B51 B59 -137.7(3) . . . . ?
B50 C54 B55 C57 105.5(3) . . . . ?
B50 C54 B55 B49 35.5(3) . . . . ?
B50 C54 B55 B56 143.0(3) . . . . ?
B50 C54 B56 C57 0.6(4) . . . . ?
B50 C54 B56 B55 -32.8(3) . . . . ?
B50 C54 B56 B58 61.2(4) . . . . ?
B50 C54 B56 B59 100.8(3) . . . . ?
B50 C54 B59 B51 37.7(3) . . . . ?
B50 C54 B59 B52 -0.2(4) . . . . ?
B50 C54 B59 B56 -100.8(3) . . . . ?
B50 C54 B59 B58 -61.4(4) . . . . ?
B50 B48 B49 C57 -100.6(3) . . . . ?
B50 B48 B49 B53 -137.7(3) . . . . ?
B50 B48 B49 B55 -39.6(3) . . . . ?
B50 B48 B51 C54 37.3(3) . . . . ?
B50 B48 B51 B52 137.1(3) . . . . ?
B50 B48 B51 B59 99.5(3) . . . . ?
B50 B48 B52 B51 -37.9(3) . . . . ?
B50 B48 B52 B53 101.0(3) . . . . ?
B50 B48 B52 B58 61.1(3) . . . . ?
B50 B48 B52 B59 0.0(4) . . . . ?
B50 B48 B53 C57 0.7(4) . . . . ?
B50 B48 B53 B49 37.7(3) . . . . ?
B50 B48 B53 B52 -99.8(3) . . . . ?
B50 B48 B53 B58 -60.1(4) . . . . ?
B50 B49 B53 C57 100.8(3) . . . . ?
B50 B49 B53 B48 -37.6(3) . . . . ?
B50 B49 B53 B52 0.3(4) . . . . ?
B50 B49 B53 B58 61.2(3) . . . . ?
B50 B49 B55 C54 -35.6(3) . . . . ?
B50 B49 B55 C57 -142.4(3) . . . . ?
B50 B49 B55 B56 -105.9(4) . . . . ?
B50 B51 B52 B48 37.8(3) . . . . ?
B50 B51 B52 B53 0.9(4) . . . . ?
B50 B51 B52 B58 -60.5(4) . . . . ?
B50 B51 B52 B59 -99.8(3) . . . . ?
B50 B51 B59 C54 -37.4(3) . . . . ?
B50 B51 B59 B52 100.3(3) . . . . ?
B50 B51 B59 B56 -0.2(4) . . . . ?
B50 B51 B59 B58 61.0(4) . . . . ?
B50 B55 B56 C54 36.1(3) . . . . ?
B50 B55 B56 C57 -106.2(3) . . . . ?
B50 B55 B56 B58 -64.5(4) . . . . ?
B50 B55 B56 B59 -4.2(4) . . . . ?
B51 C54 B50 B48 38.1(3) . . . . ?
B51 C54 B50 B49 102.1(3) . . . . ?
B51 C54 B50 B55 134.3(3) . . . . ?
B51 C54 B55 C57 65.7(4) . . . . ?
B51 C54 B55 B49 -4.3(4) . . . . ?
B51 C54 B55 B50 -39.8(3) . . . . ?
B51 C54 B55 B56 103.2(3) . . . . ?
B51 C54 B56 C57 -62.7(4) . . . . ?
B51 C54 B56 B55 -96.1(3) . . . . ?
B51 C54 B56 B58 -2.1(4) . . . . ?
B51 C54 B56 B59 37.5(3) . . . . ?
B51 C54 B59 B52 -37.8(3) . . . . ?
B51 C54 B59 B56 -138.5(3) . . . . ?
B51 C54 B59 B58 -99.0(3) . . . . ?
B51 B48 B49 C57 -63.8(3) . . . . ?
B51 B48 B49 B50 36.8(3) . . . . ?
B51 B48 B49 B53 -100.9(3) . . . . ?
B51 B48 B49 B55 -2.9(4) . . . . ?
B51 B48 B50 C54 -38.0(3) . . . . ?
B51 B48 B50 B49 -138.8(3) . . . . ?
B51 B48 B50 B55 -99.2(3) . . . . ?
B51 B48 B52 B53 138.9(3) . . . . ?
B51 B48 B52 B58 99.1(3) . . . . ?
B51 B48 B52 B59 37.9(3) . . . . ?
B51 B48 B53 C57 63.8(4) . . . . ?
B51 B48 B53 B49 100.9(3) . . . . ?
B51 B48 B53 B52 -36.7(3) . . . . ?
B51 B48 B53 B58 3.0(4) . . . . ?
B51 B50 B55 C54 40.2(3) . . . . ?
B51 B50 B55 C57 -67.0(4) . . . . ?
B51 B50 B55 B49 -103.5(3) . . . . ?
B51 B50 B55 B56 4.1(4) . . . . ?
B51 B52 B53 C57 -63.8(4) . . . . ?
B51 B52 B53 B48 37.1(3) . . . . ?
B51 B52 B53 B49 -0.8(4) . . . . ?
B51 B52 B53 B58 -96.3(3) . . . . ?
B51 B52 B58 C57 67.0(4) . . . . ?
B51 B52 B58 B53 103.0(3) . . . . ?
B51 B52 B58 B56 -3.9(4) . . . . ?
B51 B52 B58 B59 -40.1(3) . . . . ?
B51 B52 B59 C54 38.1(3) . . . . ?
B51 B52 B59 B56 101.4(3) . . . . ?
B51 B52 B59 B58 134.1(3) . . . . ?
B52 B48 B49 C57 -0.8(4) . . . . ?
B52 B48 B49 B50 99.8(3) . . . . ?
B52 B48 B49 B53 -37.8(3) . . . . ?
B52 B48 B49 B55 60.2(3) . . . . ?
B52 B48 B50 C54 -0.1(4) . . . . ?
B52 B48 B50 B49 -100.9(3) . . . . ?
B52 B48 B50 B51 37.9(3) . . . . ?
B52 B48 B50 B55 -61.3(3) . . . . ?
B52 B48 B51 C54 -99.8(3) . . . . ?
B52 B48 B51 B50 -137.1(3) . . . . ?
B52 B48 B51 B59 -37.7(3) . . . . ?
B52 B48 B53 C57 100.5(3) . . . . ?
B52 B48 B53 B49 137.5(3) . . . . ?
B52 B48 B53 B58 39.7(3) . . . . ?
B52 B51 B59 C54 -137.7(3) . . . . ?
B52 B51 B59 B56 -100.5(4) . . . . ?
B52 B51 B59 B58 -39.3(3) . . . . ?
B52 B53 B58 C57 143.0(3) . . . . ?
B52 B53 B58 B56 106.4(4) . . . . ?
B52 B53 B58 B59 36.1(3) . . . . ?
B52 B58 B59 C54 102.9(3) . . . . ?
B52 B58 B59 B51 40.0(3) . . . . ?
B52 B58 B59 B56 143.0(3) . . . . ?
B53 C57 B49 B48 -37.1(3) . . . . ?
B53 C57 B49 B50 -100.2(3) . . . . ?
B53 C57 B49 B55 -133.5(3) . . . . ?
B53 C57 B55 C54 -65.5(4) . . . . ?
B53 C57 B55 B49 40.9(3) . . . . ?
B53 C57 B55 B50 4.4(4) . . . . ?
B53 C57 B55 B56 -102.5(3) . . . . ?
B53 C57 B56 C54 62.9(4) . . . . ?
B53 C57 B56 B55 96.6(3) . . . . ?
B53 C57 B56 B58 -33.0(3) . . . . ?
B53 C57 B56 B59 -0.1(4) . . . . ?
B53 C57 B58 B52 36.2(3) . . . . ?
B53 C57 B58 B56 143.0(3) . . . . ?
B53 C57 B58 B59 106.5(3) . . . . ?
B53 B48 B49 C57 37.0(3) . . . . ?
B53 B48 B49 B50 137.7(3) . . . . ?
B53 B48 B49 B55 98.0(3) . . . . ?
B53 B48 B50 C54 63.0(4) . . . . ?
B53 B48 B50 B49 -37.8(3) . . . . ?
B53 B48 B50 B51 101.0(3) . . . . ?
B53 B48 B50 B55 1.8(4) . . . . ?
B53 B48 B51 C54 -63.0(4) . . . . ?
B53 B48 B51 B50 -100.4(3) . . . . ?
B53 B48 B51 B52 36.8(3) . . . . ?
B53 B48 B51 B59 -0.9(4) . . . . ?
B53 B48 B52 B51 -138.9(3) . . . . ?
B53 B48 B52 B58 -39.8(3) . . . . ?
B53 B48 B52 B59 -101.0(3) . . . . ?
B53 B49 B50 C54 -63.9(4) . . . . ?
B53 B49 B50 B48 37.7(3) . . . . ?
B53 B49 B50 B51 0.3(4) . . . . ?
B53 B49 B50 B55 -96.1(3) . . . . ?
B53 B49 B55 C54 66.6(4) . . . . ?
B53 B49 B55 C57 -40.2(3) . . . . ?
B53 B49 B55 B50 102.2(3) . . . . ?
B53 B49 B55 B56 -3.7(4) . . . . ?
B53 B52 B58 C57 -36.1(3) . . . . ?
B53 B52 B58 B56 -107.0(4) . . . . ?
B53 B52 B58 B59 -143.1(3) . . . . ?
B53 B52 B59 C54 -63.3(4) . . . . ?
B53 B52 B59 B51 -101.4(3) . . . . ?
B53 B52 B59 B56 0.0(4) . . . . ?
B53 B52 B59 B58 32.7(3) . . . . ?
B53 B58 B59 C54 66.7(4) . . . . ?
B53 B58 B59 B51 3.9(4) . . . . ?
B53 B58 B59 B52 -36.1(3) . . . . ?
B53 B58 B59 B56 106.9(4) . . . . ?
B55 C54 B50 B48 -96.1(3) . . . . ?
B55 C54 B50 B49 -32.2(3) . . . . ?
B55 C54 B50 B51 -134.3(3) . . . . ?
B55 C54 B51 B48 2.1(4) . . . . ?
B55 C54 B51 B50 39.4(3) . . . . ?
B55 C54 B51 B52 -60.9(4) . . . . ?
B55 C54 B51 B59 -98.3(3) . . . . ?
B55 C54 B56 C57 33.3(3) . . . . ?
B55 C54 B56 B58 93.9(3) . . . . ?
B55 C54 B56 B59 133.6(3) . . . . ?
B55 C54 B59 B51 99.1(3) . . . . ?
B55 C54 B59 B52 61.3(4) . . . . ?
B55 C54 B59 B56 -39.4(3) . . . . ?
B55 C54 B59 B58 0.1(4) . . . . ?
B55 C57 B49 B48 96.4(3) . . . . ?
B55 C57 B49 B50 33.3(3) . . . . ?
B55 C57 B49 B53 133.5(3) . . . . ?
B55 C57 B53 B48 -2.9(4) . . . . ?
B55 C57 B53 B49 -40.1(3) . . . . ?
B55 C57 B53 B52 60.5(4) . . . . ?
B55 C57 B53 B58 93.1(3) . . . . ?
B55 C57 B56 C54 -33.7(3) . . . . ?
B55 C57 B56 B58 -129.6(3) . . . . ?
B55 C57 B56 B59 -96.7(3) . . . . ?
B55 C57 B58 B52 -65.4(4) . . . . ?
B55 C57 B58 B53 -101.6(3) . . . . ?
B55 C57 B58 B56 41.4(3) . . . . ?
B55 C57 B58 B59 4.9(4) . . . . ?
B55 B49 B50 C54 32.2(3) . . . . ?
B55 B49 B50 B48 133.8(3) . . . . ?
B55 B49 B50 B51 96.3(3) . . . . ?
B55 B49 B53 C57 39.6(3) . . . . ?
B55 B49 B53 B48 -98.8(3) . . . . ?
B55 B49 B53 B52 -60.9(4) . . . . ?
B55 B49 B53 B58 -0.1(4) . . . . ?
B55 B50 B51 C54 -39.2(3) . . . . ?
B55 B50 B51 B48 98.7(3) . . . . ?
B55 B50 B51 B52 60.7(3) . . . . ?
B55 B50 B51 B59 -2.2(4) . . . . ?
B55 B56 B58 C57 -41.9(3) . . . . ?
B55 B56 B58 B52 64.6(4) . . . . ?
B55 B56 B58 B53 -5.7(4) . . . . ?
B55 B56 B58 B59 100.9(3) . . . . ?
B55 B56 B59 C54 40.1(3) . . . . ?
B55 B56 B59 B51 2.6(4) . . . . ?
B55 B56 B59 B52 -61.0(4) . . . . ?
B55 B56 B59 B58 -93.7(3) . . . . ?
B56 C54 B50 B48 -63.7(4) . . . . ?
B56 C54 B50 B49 0.2(4) . . . . ?
B56 C54 B50 B51 -101.8(3) . . . . ?
B56 C54 B50 B55 32.4(3) . . . . ?
B56 C54 B51 B48 62.9(4) . . . . ?
B56 C54 B51 B50 100.2(3) . . . . ?
B56 C54 B51 B52 -0.1(4) . . . . ?
B56 C54 B51 B59 -37.5(3) . . . . ?
B56 C54 B55 C57 -37.5(3) . . . . ?
B56 C54 B55 B49 -107.5(3) . . . . ?
B56 C54 B55 B50 -143.0(3) . . . . ?
B56 C54 B59 B51 138.5(3) . . . . ?
B56 C54 B59 B52 100.7(4) . . . . ?
B56 C54 B59 B58 39.5(3) . . . . ?
B56 C57 B49 B48 64.4(4) . . . . ?
B56 C57 B49 B50 1.3(4) . . . . ?
B56 C57 B49 B53 101.6(3) . . . . ?
B56 C57 B49 B55 -31.9(3) . . . . ?
B56 C57 B53 B48 -63.4(4) . . . . ?
B56 C57 B53 B49 -100.5(3) . . . . ?
B56 C57 B53 B52 0.1(4) . . . . ?
B56 C57 B53 B58 32.7(3) . . . . ?
B56 C57 B55 C54 37.0(3) . . . . ?
B56 C57 B55 B49 143.4(3) . . . . ?
B56 C57 B55 B50 106.9(4) . . . . ?
B56 C57 B58 B52 -106.8(4) . . . . ?
B56 C57 B58 B53 -143.0(3) . . . . ?
B56 C57 B58 B59 -36.5(3) . . . . ?
B56 B58 B59 C54 -40.1(3) . . . . ?
B56 B58 B59 B51 -103.0(3) . . . . ?
B56 B58 B59 B52 -143.0(3) . . . . ?
B58 C57 B49 B48 3.3(4) . . . . ?
B58 C57 B49 B50 -59.8(4) . . . . ?
B58 C57 B49 B53 40.4(3) . . . . ?
B58 C57 B49 B55 -93.1(3) . . . . ?
B58 C57 B53 B48 -96.1(3) . . . . ?
B58 C57 B53 B49 -133.3(3) . . . . ?
B58 C57 B53 B52 -32.6(3) . . . . ?
B58 C57 B55 C54 -4.8(4) . . . . ?
B58 C57 B55 B49 101.6(3) . . . . ?
B58 C57 B55 B50 65.1(4) . . . . ?
B58 C57 B55 B56 -41.8(3) . . . . ?
B58 C57 B56 C54 96.0(4) . . . . ?
B58 C57 B56 B55 129.6(3) . . . . ?
B58 C57 B56 B59 32.9(3) . . . . ?
B58 B52 B53 C57 32.5(3) . . . . ?
B58 B52 B53 B48 133.4(3) . . . . ?
B58 B52 B53 B49 95.6(3) . . . . ?
B58 B52 B59 C54 -96.0(4) . . . . ?
B58 B52 B59 B51 -134.1(3) . . . . ?
B58 B52 B59 B56 -32.7(3) . . . . ?
B58 B56 B59 C54 133.8(3) . . . . ?
B58 B56 B59 B51 96.2(3) . . . . ?
B58 B56 B59 B52 32.7(3) . . . . ?
B59 C54 B50 B48 0.2(4) . . . . ?
B59 C54 B50 B49 64.1(4) . . . . ?
B59 C54 B50 B51 -37.9(3) . . . . ?
B59 C54 B50 B55 96.3(3) . . . . ?
B59 C54 B51 B48 100.5(3) . . . . ?
B59 C54 B51 B50 137.7(3) . . . . ?
B59 C54 B51 B52 37.5(3) . . . . ?
B59 C54 B55 C57 3.1(4) . . . . ?
B59 C54 B55 B49 -66.9(4) . . . . ?
B59 C54 B55 B50 -102.4(3) . . . . ?
B59 C54 B55 B56 40.6(3) . . . . ?
B59 C54 B56 C57 -100.2(4) . . . . ?
B59 C54 B56 B55 -133.6(3) . . . . ?
B59 C54 B56 B58 -39.6(3) . . . . ?
B59 B51 B52 B48 137.7(3) . . . . ?
B59 B51 B52 B53 100.8(3) . . . . ?
B59 B51 B52 B58 39.3(3) . . . . ?
B59 B52 B53 C57 -0.1(4) . . . . ?
B59 B52 B53 B48 100.8(3) . . . . ?
B59 B52 B53 B49 62.9(4) . . . . ?
B59 B52 B53 B58 -32.6(3) . . . . ?
B59 B52 B58 C57 107.1(4) . . . . ?
B59 B52 B58 B53 143.1(3) . . . . ?
B59 B52 B58 B56 36.2(3) . . . . ?
B59 B56 B58 C57 -142.7(3) . . . . ?
B59 B56 B58 B52 -36.2(3) . . . . ?
B59 B56 B58 B53 -106.5(4) . . . . ?
B61 S60 C34 C33 91.9(3) . . . . ?
B61 S60 C34 C35 -92.3(3) . . . . ?
B61 B62 B63 C67 138.3(3) . . . . ?
B61 B62 B63 B64 37.3(3) . . . . ?
B61 B62 B63 B68 100.3(3) . . . . ?
B61 B62 B66 B65 -37.4(3) . . . . ?
B61 B62 B66 B70 -100.5(3) . . . . ?
B61 B62 B66 B71 -133.6(3) . . . . ?
B61 B62 B71 C67 -102.9(3) . . . . ?
B61 B62 B71 B66 40.6(3) . . . . ?
B61 B62 B71 B70 4.0(4) . . . . ?
B61 B62 B71 B72 -66.5(4) . . . . ?
B61 B63 B64 C69 98.7(3) . . . . ?
B61 B63 B64 B65 37.4(3) . . . . ?
B61 B63 B64 B68 137.5(3) . . . . ?
B61 B63 B68 C67 100.2(3) . . . . ?
B61 B63 B68 C69 1.4(4) . . . . ?
B61 B63 B68 B64 -37.4(3) . . . . ?
B61 B63 B68 B72 63.2(4) . . . . ?
B61 B64 B65 C69 134.7(3) . . . . ?
B61 B64 B65 B66 37.9(3) . . . . ?
B61 B64 B65 B70 101.5(3) . . . . ?
B61 B64 B68 C67 0.5(4) . . . . ?
B61 B64 B68 C69 -96.4(3) . . . . ?
B61 B64 B68 B63 38.7(3) . . . . ?
B61 B64 B68 B72 -63.3(4) . . . . ?
B61 B65 B66 B62 37.4(3) . . . . ?
B61 B65 B66 B70 137.9(3) . . . . ?
B61 B65 B66 B71 98.6(3) . . . . ?
B61 B65 B70 C69 96.1(3) . . . . ?
B61 B65 B70 B66 -38.0(3) . . . . ?
B61 B65 B70 B71 1.5(4) . . . . ?
B61 B65 B70 B72 62.8(4) . . . . ?
B61 B66 B70 C69 -2.3(4) . . . . ?
B61 B66 B70 B65 37.5(3) . . . . ?
B61 B66 B70 B71 -96.5(3) . . . . ?
B61 B66 B70 B72 -63.8(4) . . . . ?
B61 B66 B71 C67 -4.6(4) . . . . ?
B61 B66 B71 B62 -40.4(3) . . . . ?
B61 B66 B71 B70 102.0(3) . . . . ?
B61 B66 B71 B72 65.5(4) . . . . ?
B62 C67 B63 B61 36.7(3) . . . . ?
B62 C67 B63 B64 99.0(3) . . . . ?
B62 C67 B63 B68 136.9(3) . . . . ?
B62 C67 B68 C69 60.8(4) . . . . ?
B62 C67 B68 B63 -38.6(3) . . . . ?
B62 C67 B68 B64 -0.8(4) . . . . ?
B62 C67 B68 B72 100.5(3) . . . . ?
B62 C67 B71 B66 -35.8(3) . . . . ?
B62 C67 B71 B70 -105.9(3) . . . . ?
B62 C67 B71 B72 -142.6(3) . . . . ?
B62 C67 B72 C69 -60.4(4) . . . . ?
B62 C67 B72 B68 -100.4(3) . . . . ?
B62 C67 B72 B70 0.2(4) . . . . ?
B62 C67 B72 B71 32.9(3) . . . . ?
B62 B61 B63 C67 -36.8(3) . . . . ?
B62 B61 B63 B64 -137.4(3) . . . . ?
B62 B61 B63 B68 -99.6(3) . . . . ?
B62 B61 B64 C69 -61.7(3) . . . . ?
B62 B61 B64 B63 38.1(3) . . . . ?
B62 B61 B64 B65 -100.5(3) . . . . ?
B62 B61 B64 B68 -0.1(4) . . . . ?
B62 B61 B65 C69 61.8(4) . . . . ?
B62 B61 B65 B64 100.6(3) . . . . ?
B62 B61 B65 B66 -37.1(3) . . . . ?
B62 B61 B65 B70 0.8(4) . . . . ?
B62 B61 B66 B65 138.2(3) . . . . ?
B62 B61 B66 B70 100.8(3) . . . . ?
B62 B61 B66 B71 39.7(3) . . . . ?
B62 B63 B64 C69 61.3(4) . . . . ?
B62 B63 B64 B61 -37.4(3) . . . . ?
B62 B63 B64 B65 0.0(4) . . . . ?
B62 B63 B64 B68 100.1(3) . . . . ?
B62 B63 B68 C67 37.9(3) . . . . ?
B62 B63 B68 C69 -60.9(3) . . . . ?
B62 B63 B68 B64 -99.6(3) . . . . ?
B62 B63 B68 B72 0.9(4) . . . . ?
B62 B66 B70 C69 61.0(4) . . . . ?
B62 B66 B70 B65 100.8(3) . . . . ?
B62 B66 B70 B71 -33.2(3) . . . . ?
B62 B66 B70 B72 -0.5(4) . . . . ?
B62 B66 B71 C67 35.8(3) . . . . ?
B62 B66 B71 B70 142.4(3) . . . . ?
B62 B66 B71 B72 105.9(4) . . . . ?
B62 B71 B72 C67 -36.4(3) . . . . ?
B62 B71 B72 C69 65.1(4) . . . . ?
B62 B71 B72 B68 4.3(4) . . . . ?
B62 B71 B72 B70 106.4(3) . . . . ?
B63 C67 B62 B61 -37.5(3) . . . . ?
B63 C67 B62 B66 -101.5(3) . . . . ?
B63 C67 B62 B71 -133.9(3) . . . . ?
B63 C67 B68 C69 99.4(3) . . . . ?
B63 C67 B68 B64 37.9(3) . . . . ?
B63 C67 B68 B72 139.1(3) . . . . ?
B63 C67 B71 B62 40.5(3) . . . . ?
B63 C67 B71 B66 4.7(4) . . . . ?
B63 C67 B71 B70 -65.4(4) . . . . ?
B63 C67 B71 B72 -102.1(3) . . . . ?
B63 C67 B72 C69 3.5(4) . . . . ?
B63 C67 B72 B68 -36.5(3) . . . . ?
B63 C67 B72 B70 64.1(4) . . . . ?
B63 C67 B72 B71 96.8(3) . . . . ?
B63 B61 B62 C67 37.3(3) . . . . ?
B63 B61 B62 B66 138.6(3) . . . . ?
B63 B61 B62 B71 98.9(3) . . . . ?
B63 B61 B64 C69 -99.8(3) . . . . ?
B63 B61 B64 B65 -138.5(3) . . . . ?
B63 B61 B64 B68 -38.1(3) . . . . ?
B63 B61 B65 C69 -1.9(4) . . . . ?
B63 B61 B65 B64 37.0(3) . . . . ?
B63 B61 B65 B66 -100.7(3) . . . . ?
B63 B61 B65 B70 -62.9(4) . . . . ?
B63 B61 B66 B62 -37.2(3) . . . . ?
B63 B61 B66 B65 101.0(3) . . . . ?
B63 B61 B66 B70 63.6(3) . . . . ?
B63 B61 B66 B71 2.5(4) . . . . ?
B63 B62 B66 B61 37.4(3) . . . . ?
B63 B62 B66 B65 0.0(4) . . . . ?
B63 B62 B66 B70 -63.1(4) . . . . ?
B63 B62 B66 B71 -96.2(3) . . . . ?
B63 B62 B71 C67 -40.2(3) . . . . ?
B63 B62 B71 B66 103.3(3) . . . . ?
B63 B62 B71 B70 66.7(4) . . . . ?
B63 B62 B71 B72 -3.8(4) . . . . ?
B63 B64 B65 C69 96.8(3) . . . . ?
B63 B64 B65 B61 -37.9(3) . . . . ?
B63 B64 B65 B66 0.0(4) . . . . ?
B63 B64 B65 B70 63.5(4) . . . . ?
B63 B64 B68 C67 -38.2(3) . . . . ?
B63 B64 B68 C69 -135.1(3) . . . . ?
B63 B64 B68 B72 -102.0(3) . . . . ?
B63 B68 B72 C67 37.1(3) . . . . ?
B63 B68 B72 C69 -96.7(3) . . . . ?
B63 B68 B72 B70 -63.8(4) . . . . ?
B63 B68 B72 B71 -3.0(4) . . . . ?
B64 C69 B65 B61 39.2(3) . . . . ?
B64 C69 B65 B66 102.0(3) . . . . ?
B64 C69 B65 B70 142.1(3) . . . . ?
B64 C69 B68 C67 -102.2(3) . . . . ?
B64 C69 B68 B63 -39.3(3) . . . . ?
B64 C69 B68 B72 -142.7(3) . . . . ?
B64 C69 B70 B65 -36.9(3) . . . . ?
B64 C69 B70 B66 3.3(4) . . . . ?
B64 C69 B70 B71 63.8(4) . . . . ?
B64 C69 B70 B72 105.6(3) . . . . ?
B64 C69 B72 C67 -4.5(4) . . . . ?
B64 C69 B72 B68 35.9(3) . . . . ?
B64 C69 B72 B70 -106.4(3) . . . . ?
B64 C69 B72 B71 -65.0(4) . . . . ?
B64 B61 B62 C67 -0.4(4) . . . . ?
B64 B61 B62 B63 -37.8(3) . . . . ?
B64 B61 B62 B66 100.9(3) . . . . ?
B64 B61 B62 B71 61.2(4) . . . . ?
B64 B61 B63 C67 100.5(3) . . . . ?
B64 B61 B63 B62 137.4(3) . . . . ?
B64 B61 B63 B68 37.8(3) . . . . ?
B64 B61 B65 C69 -38.8(3) . . . . ?
B64 B61 B65 B66 -137.7(3) . . . . ?
B64 B61 B65 B70 -99.9(3) . . . . ?
B64 B61 B66 B62 -100.1(3) . . . . ?
B64 B61 B66 B65 38.0(3) . . . . ?
B64 B61 B66 B70 0.6(4) . . . . ?
B64 B61 B66 B71 -60.4(3) . . . . ?
B64 B63 B68 C67 137.5(3) . . . . ?
B64 B63 B68 C69 38.7(3) . . . . ?
B64 B63 B68 B72 100.5(4) . . . . ?
B64 B65 B66 B61 -37.4(3) . . . . ?
B64 B65 B66 B62 0.0(4) . . . . ?
B64 B65 B66 B70 100.5(3) . . . . ?
B64 B65 B66 B71 61.2(3) . . . . ?
B64 B65 B70 C69 33.4(3) . . . . ?
B64 B65 B70 B66 -100.7(3) . . . . ?
B64 B65 B70 B71 -61.2(4) . . . . ?
B64 B65 B70 B72 0.0(4) . . . . ?
B64 B68 B72 C67 100.7(3) . . . . ?
B64 B68 B72 C69 -33.1(3) . . . . ?
B64 B68 B72 B70 -0.2(4) . . . . ?
B64 B68 B72 B71 60.6(4) . . . . ?
B65 C69 B64 B61 -39.5(3) . . . . ?
B65 C69 B64 B63 -103.3(3) . . . . ?
B65 C69 B64 B68 -142.6(3) . . . . ?
B65 C69 B68 C67 -65.7(4) . . . . ?
B65 C69 B68 B63 -2.8(4) . . . . ?
B65 C69 B68 B64 36.5(3) . . . . ?
B65 C69 B68 B72 -106.2(3) . . . . ?
B65 C69 B70 B66 40.2(3) . . . . ?
B65 C69 B70 B71 100.7(3) . . . . ?
B65 C69 B70 B72 142.4(3) . . . . ?
B65 C69 B72 C67 65.4(4) . . . . ?
B65 C69 B72 B68 105.8(3) . . . . ?
B65 C69 B72 B70 -36.5(3) . . . . ?
B65 C69 B72 B71 4.9(4) . . . . ?
B65 B61 B62 C67 -64.3(4) . . . . ?
B65 B61 B62 B63 -101.7(3) . . . . ?
B65 B61 B62 B66 37.0(3) . . . . ?
B65 B61 B62 B71 -2.7(4) . . . . ?
B65 B61 B63 C67 63.1(3) . . . . ?
B65 B61 B63 B62 99.9(3) . . . . ?
B65 B61 B63 B64 -37.5(3) . . . . ?
B65 B61 B63 B68 0.3(4) . . . . ?
B65 B61 B64 C69 38.8(3) . . . . ?
B65 B61 B64 B63 138.5(3) . . . . ?
B65 B61 B64 B68 100.4(3) . . . . ?
B65 B61 B66 B62 -138.2(3) . . . . ?
B65 B61 B66 B70 -37.4(3) . . . . ?
B65 B61 B66 B71 -98.5(3) . . . . ?
B65 B64 B68 C67 64.0(4) . . . . ?
B65 B64 B68 C69 -32.9(3) . . . . ?
B65 B64 B68 B63 102.2(3) . . . . ?
B65 B64 B68 B72 0.2(4) . . . . ?
B65 B66 B70 C69 -39.8(3) . . . . ?
B65 B66 B70 B71 -134.0(3) . . . . ?
B65 B66 B70 B72 -101.3(4) . . . . ?
B65 B66 B71 C67 -66.7(4) . . . . ?
B65 B66 B71 B62 -102.5(3) . . . . ?
B65 B66 B71 B70 39.9(3) . . . . ?
B65 B66 B71 B72 3.4(4) . . . . ?
B65 B70 B71 C67 66.4(4) . . . . ?
B65 B70 B71 B62 -3.5(5) . . . . ?
B65 B70 B71 B66 -40.2(3) . . . . ?
B65 B70 B71 B72 102.8(4) . . . . ?
B65 B70 B72 C67 -63.5(4) . . . . ?
B65 B70 B72 C69 33.6(3) . . . . ?
B65 B70 B72 B68 0.1(4) . . . . ?
B65 B70 B72 B71 -96.5(3) . . . . ?
B66 B61 B62 C67 -101.3(3) . . . . ?
B66 B61 B62 B63 -138.6(3) . . . . ?
B66 B61 B62 B71 -39.7(3) . . . . ?
B66 B61 B63 C67 0.1(4) . . . . ?
B66 B61 B63 B62 36.9(3) . . . . ?
B66 B61 B63 B64 -100.5(3) . . . . ?
B66 B61 B63 B68 -62.7(3) . . . . ?
B66 B61 B64 C69 1.3(4) . . . . ?
B66 B61 B64 B63 101.0(3) . . . . ?
B66 B61 B64 B65 -37.5(3) . . . . ?
B66 B61 B64 B68 62.9(4) . . . . ?
B66 B61 B65 C69 98.9(3) . . . . ?
B66 B61 B65 B64 137.7(3) . . . . ?
B66 B61 B65 B70 37.8(3) . . . . ?
B66 B62 B63 C67 101.0(3) . . . . ?
B66 B62 B63 B61 -37.3(3) . . . . ?
B66 B62 B63 B64 0.0(4) . . . . ?
B66 B62 B63 B68 63.0(3) . . . . ?
B66 B62 B71 C67 -143.4(3) . . . . ?
B66 B62 B71 B70 -36.6(3) . . . . ?
B66 B62 B71 B72 -107.1(3) . . . . ?
B66 B65 B70 C69 134.1(3) . . . . ?
B66 B65 B70 B71 39.5(3) . . . . ?
B66 B65 B70 B72 100.8(3) . . . . ?
B66 B70 B71 C67 106.6(3) . . . . ?
B66 B70 B71 B62 36.6(3) . . . . ?
B66 B70 B71 B72 143.0(3) . . . . ?
B66 B70 B72 C67 0.2(4) . . . . ?
B66 B70 B72 C69 97.2(3) . . . . ?
B66 B70 B72 B68 63.7(4) . . . . ?
B66 B70 B72 B71 -32.8(3) . . . . ?
B66 B71 B72 C67 -106.5(3) . . . . ?
B66 B71 B72 C69 -5.0(4) . . . . ?
B66 B71 B72 B68 -65.8(4) . . . . ?
B66 B71 B72 B70 36.3(3) . . . . ?
B68 C67 B62 B61 0.7(4) . . . . ?
B68 C67 B62 B63 38.3(3) . . . . ?
B68 C67 B62 B66 -63.2(4) . . . . ?
B68 C67 B62 B71 -95.7(3) . . . . ?
B68 C67 B63 B61 -100.1(3) . . . . ?
B68 C67 B63 B62 -136.9(3) . . . . ?
B68 C67 B63 B64 -37.9(3) . . . . ?
B68 C67 B71 B62 102.4(3) . . . . ?
B68 C67 B71 B66 66.5(4) . . . . ?
B68 C67 B71 B70 -3.5(4) . . . . ?
B68 C67 B71 B72 -40.2(3) . . . . ?
B68 C67 B72 C69 40.0(3) . . . . ?
B68 C67 B72 B70 100.6(3) . . . . ?
B68 C67 B72 B71 133.3(3) . . . . ?
B68 C69 B64 B61 103.1(3) . . . . ?
B68 C69 B64 B63 39.4(3) . . . . ?
B68 C69 B64 B65 142.6(3) . . . . ?
B68 C69 B65 B61 2.9(4) . . . . ?
B68 C69 B65 B64 -36.2(3) . . . . ?
B68 C69 B65 B66 65.8(4) . . . . ?
B68 C69 B65 B70 105.9(3) . . . . ?
B68 C69 B70 B65 -106.1(3) . . . . ?
B68 C69 B70 B66 -65.9(4) . . . . ?
B68 C69 B70 B71 -5.4(4) . . . . ?
B68 C69 B70 B72 36.3(3) . . . . ?
B68 C69 B72 C67 -40.4(3) . . . . ?
B68 C69 B72 B70 -142.3(3) . . . . ?
B68 C69 B72 B71 -100.9(3) . . . . ?
B68 B63 B64 C69 -38.8(3) . . . . ?
B68 B63 B64 B61 -137.5(3) . . . . ?
B68 B63 B64 B65 -100.2(3) . . . . ?
B68 B64 B65 C69 33.1(3) . . . . ?
B68 B64 B65 B61 -101.6(3) . . . . ?
B68 B64 B65 B66 -63.7(3) . . . . ?
B68 B64 B65 B70 -0.1(4) . . . . ?
B70 C69 B64 B61 -2.9(4) . . . . ?
B70 C69 B64 B63 -66.6(4) . . . . ?
B70 C69 B64 B65 36.6(3) . . . . ?
B70 C69 B64 B68 -106.0(3) . . . . ?
B70 C69 B65 B61 -102.9(3) . . . . ?
B70 C69 B65 B64 -142.1(3) . . . . ?
B70 C69 B65 B66 -40.1(3) . . . . ?
B70 C69 B68 C67 3.6(4) . . . . ?
B70 C69 B68 B63 66.5(4) . . . . ?
B70 C69 B68 B64 105.8(3) . . . . ?
B70 C69 B68 B72 -36.9(3) . . . . ?
B70 C69 B72 C67 101.9(3) . . . . ?
B70 C69 B72 B68 142.3(3) . . . . ?
B70 C69 B72 B71 41.4(3) . . . . ?
B70 B65 B66 B61 -137.9(3) . . . . ?
B70 B65 B66 B62 -100.5(3) . . . . ?
B70 B65 B66 B71 -39.3(3) . . . . ?
B70 B66 B71 C67 -106.6(3) . . . . ?
B70 B66 B71 B62 -142.4(3) . . . . ?
B70 B66 B71 B72 -36.5(3) . . . . ?
B70 B71 B72 C67 -142.8(3) . . . . ?
B70 B71 B72 C69 -41.3(3) . . . . ?
B70 B71 B72 B68 -102.0(3) . . . . ?
B71 C67 B62 B61 96.4(3) . . . . ?
B71 C67 B62 B63 133.9(3) . . . . ?
B71 C67 B62 B66 32.4(3) . . . . ?
B71 C67 B63 B61 -2.7(4) . . . . ?
B71 C67 B63 B62 -39.4(3) . . . . ?
B71 C67 B63 B64 59.6(3) . . . . ?
B71 C67 B63 B68 97.5(3) . . . . ?
B71 C67 B68 C69 0.0(4) . . . . ?
B71 C67 B68 B63 -99.4(3) . . . . ?
B71 C67 B68 B64 -61.5(4) . . . . ?
B71 C67 B68 B72 39.7(3) . . . . ?
B71 C67 B72 C69 -93.3(3) . . . . ?
B71 C67 B72 B68 -133.3(3) . . . . ?
B71 C67 B72 B70 -32.7(3) . . . . ?
B71 B62 B63 C67 39.6(3) . . . . ?
B71 B62 B63 B61 -98.7(3) . . . . ?
B71 B62 B63 B64 -61.3(3) . . . . ?
B71 B62 B63 B68 1.6(4) . . . . ?
B71 B62 B66 B61 133.6(3) . . . . ?
B71 B62 B66 B65 96.2(3) . . . . ?
B71 B62 B66 B70 33.1(3) . . . . ?
B71 B66 B70 C69 94.2(3) . . . . ?
B71 B66 B70 B65 134.0(3) . . . . ?
B71 B66 B70 B72 32.7(3) . . . . ?
B71 B70 B72 C67 33.0(3) . . . . ?
B71 B70 B72 C69 130.0(3) . . . . ?
B71 B70 B72 B68 96.5(3) . . . . ?
B72 C67 B62 B61 63.5(4) . . . . ?
B72 C67 B62 B63 101.0(3) . . . . ?
B72 C67 B62 B66 -0.5(4) . . . . ?
B72 C67 B62 B71 -32.9(3) . . . . ?
B72 C67 B63 B61 -63.8(4) . . . . ?
B72 C67 B63 B62 -100.6(3) . . . . ?
B72 C67 B63 B64 -1.5(4) . . . . ?
B72 C67 B63 B68 36.3(3) . . . . ?
B72 C67 B68 C69 -39.7(3) . . . . ?
B72 C67 B68 B63 -139.1(3) . . . . ?
B72 C67 B68 B64 -101.2(4) . . . . ?
B72 C67 B71 B62 142.6(3) . . . . ?
B72 C67 B71 B66 106.8(3) . . . . ?
B72 C67 B71 B70 36.7(3) . . . . ?
B72 C69 B64 B61 67.3(4) . . . . ?
B72 C69 B64 B63 3.6(4) . . . . ?
B72 C69 B64 B65 106.9(4) . . . . ?
B72 C69 B64 B68 -35.8(3) . . . . ?
B72 C69 B65 B61 -66.0(4) . . . . ?
B72 C69 B65 B64 -105.2(4) . . . . ?
B72 C69 B65 B66 -3.2(4) . . . . ?
B72 C69 B65 B70 36.9(3) . . . . ?
B72 C69 B68 C67 40.5(3) . . . . ?
B72 C69 B68 B63 103.4(3) . . . . ?
B72 C69 B68 B64 142.7(3) . . . . ?
B72 C69 B70 B65 -142.4(3) . . . . ?
B72 C69 B70 B66 -102.2(3) . . . . ?
B72 C69 B70 B71 -41.8(3) . . . . ?
B72 B70 B71 C67 -36.4(3) . . . . ?
B72 B70 B71 B62 -106.4(4) . . . . ?
B72 B70 B71 B66 -143.0(3) . . . . ?
